data_4507709
loop_
_publ_author_name
'Ling, Irene'
'Boulos, Ramiz A.'
'Skelton, Brian W.'
'Sobolev, Alexandre N.'
'Alias, Yatimah'
'Raston, Colin L.'

_publ_section_title
;
 Constructing Multicomponent Materials Involving Inclusion of Mono- and
 Bis-Imidazolium Cations in Gadolinium(III)-p-sulfonatocalix[5]arene
 Coordination Networks
;
_journal_issue 5
_journal_name_full 'Crystal Growth &amp; Design'
_journal_page_first 2025
_journal_paper_doi 10.1021/cg4000999
_journal_volume 13
_journal_year 2013
_chemical_formula_sum 'C220 H288 Gd2 N20 O127 S20'
_chemical_formula_weight 6200.40
_chemical_name_systematic
; 
 ? 
;
_space_group_IT_number 2
_symmetry_cell_setting triclinic
_symmetry_Int_Tables_number 2
_symmetry_space_group_name_Hall '-P 1'
_symmetry_space_group_name_H-M 'P -1'
_atom_sites_solution_hydrogens geom
_atom_sites_solution_primary direct
_atom_sites_solution_secondary difmap
_audit_creation_method SHELXL-97
_cell_angle_alpha 104.299(2)
_cell_angle_beta 101.711(2)
_cell_angle_gamma 103.672(2)
_cell_formula_units_Z 1
_cell_length_a 18.4693(5)
_cell_length_b 18.5141(5)
_cell_length_c 21.9625(6)
_cell_measurement_reflns_used 9812
_cell_measurement_temperature 100(2)
_cell_measurement_theta_max 24.7
_cell_measurement_theta_min 2.8
_cell_volume 6793.2(3)
_computing_cell_refinement
;
CrysAlisPro, Agilent Technologies,
Version 1.171.35.21 (release 20-01-2012 CrysAlis171 .NET)
(compiled Jan 23 2012,18:06:46)
;
_computing_data_collection
;
CrysAlisPro, Agilent Technologies,
Version 1.171.35.21 (release 20-01-2012 CrysAlis171 .NET)
(compiled Jan 23 2012,18:06:46)
;
_computing_data_reduction
;
CrysAlisPro, Agilent Technologies,
Version 1.171.35.21 (release 20-01-2012 CrysAlis171 .NET)
(compiled Jan 23 2012,18:06:46)
;
_computing_molecular_graphics 'X-Seed 2.0 (Barbour, 2001)'
_computing_publication_material 'SHELXL-97 (Sheldrick, 2008)'
_computing_structure_refinement 'SHELXL-97 (Sheldrick, 2008)'
_computing_structure_solution 'SHELXS-97 (Sheldrick, 2008)'
_diffrn_ambient_temperature 100(2)
_diffrn_detector_area_resol_mean 16.0009
_diffrn_measured_fraction_theta_full 0.998
_diffrn_measured_fraction_theta_max 0.998
_diffrn_measurement_device_type 'Oxford Diffraction Xcalibur-S, Sapphire3 CCD'
_diffrn_measurement_method '\w scans'
_diffrn_radiation_monochromator graphite
_diffrn_radiation_source 'normal-focus sealed tube'
_diffrn_radiation_type MoK\a
_diffrn_radiation_wavelength 0.71073
_diffrn_reflns_av_R_equivalents 0.0397
_diffrn_reflns_av_sigmaI/netI 0.0581
_diffrn_reflns_limit_h_max 20
_diffrn_reflns_limit_h_min -21
_diffrn_reflns_limit_k_max 21
_diffrn_reflns_limit_k_min -21
_diffrn_reflns_limit_l_max 25
_diffrn_reflns_limit_l_min -25
_diffrn_reflns_number 51953
_diffrn_reflns_theta_full 24.71
_diffrn_reflns_theta_max 24.71
_diffrn_reflns_theta_min 2.81
_exptl_absorpt_coefficient_mu 0.743
_exptl_absorpt_correction_T_max 1.00000
_exptl_absorpt_correction_T_min 0.99409
_exptl_absorpt_correction_type multi-scan
_exptl_absorpt_process_details
;
CrysAlisPro, Agilent Technologies,
Version 1.171.35.21 (release 20-01-2012 CrysAlis171 .NET)
(compiled Jan 23 2012,18:06:46)
Empirical absorption correction using spherical harmonics,
 implemented in SCALE3 ABSPACK scaling algorithm.
;
_exptl_crystal_colour colorless
_exptl_crystal_density_diffrn 1.516
_exptl_crystal_density_method 'not measured'
_exptl_crystal_description plate
_exptl_crystal_F_000 3212
_exptl_crystal_size_max 0.26
_exptl_crystal_size_mid 0.22
_exptl_crystal_size_min 0.13
_refine_diff_density_max 4.636
_refine_diff_density_min -2.454
_refine_diff_density_rms 0.186
_refine_ls_extinction_method none
_refine_ls_goodness_of_fit_ref 1.564
_refine_ls_hydrogen_treatment constr
_refine_ls_matrix_type full
_refine_ls_number_parameters 1530
_refine_ls_number_reflns 23143
_refine_ls_number_restraints 413
_refine_ls_restrained_S_all 1.594
_refine_ls_R_factor_all 0.1992
_refine_ls_R_factor_gt 0.1677
_refine_ls_shift/su_max 0.000
_refine_ls_shift/su_mean 0.000
_refine_ls_structure_factor_coef Fsqd
_refine_ls_weighting_details 'calc w=1/[\s^2^(Fo^2^)+(0.0600P)^2^+60.0000P] where P=(Fo^2^+2Fc^2^)/3'
_refine_ls_weighting_scheme calc
_refine_ls_wR_factor_gt 0.3467
_refine_ls_wR_factor_ref 0.3630
_reflns_number_gt 17105
_reflns_number_total 23143
_reflns_threshold_expression >2sigma(I)
_cod_data_source_file cg4000999_si_003.cif
_cod_data_source_block 101216c
_cod_database_code 4507709

loop_
_symmetry_equiv_pos_as_xyz
'x, y, z'
'-x, -y, -z'

loop_
_atom_site_label
_atom_site_type_symbol
_atom_site_fract_x
_atom_site_fract_y
_atom_site_fract_z
_atom_site_U_iso_or_equiv
_atom_site_adp_type
_atom_site_occupancy
_atom_site_symmetry_multiplicity
_atom_site_calc_flag
_atom_site_refinement_flags
_atom_site_disorder_assembly
_atom_site_disorder_group
Gd1 Gd 0.43435(8) 0.47433(8) 0.46943(7) 0.0543(4) Uani 0.50 1 d P . .
Gd3 Gd 1.21971(16) 0.54159(15) 0.21406(13) 0.0432(5) Uiso 0.25 1 d PD A 2
Gd2 Gd 1.19647(15) 0.53051(15) 0.19036(13) 0.0432(5) Uiso 0.25 1 d PD B 1
O10A O 0.2229(4) 0.0194(4) 0.2466(4) 0.0387(18) Uani 1 1 d . . .
C11A C 0.2601(6) 0.0976(6) 0.2631(4) 0.026(2) Uani 1 1 d . C .
C12A C 0.2137(6) 0.1462(6) 0.2577(5) 0.029(2) Uani 1 1 d . . .
C13A C 0.2473(6) 0.2248(6) 0.2716(5) 0.032(2) Uani 1 1 d . C .
H13A H 0.2157 0.2582 0.2682 0.039 Uiso 1 1 calc R . .
C14A C 0.3276(6) 0.2560(6) 0.2908(5) 0.031(2) Uani 1 1 d . . .
C15A C 0.3734(6) 0.2084(6) 0.2990(4) 0.029(2) Uani 1 1 d . C .
H15A H 0.4282 0.2307 0.3142 0.035 Uiso 1 1 calc R . .
C16A C 0.3411(5) 0.1279(6) 0.2855(4) 0.025(2) Uani 1 1 d . . .
S1A S 0.36962(17) 0.35558(16) 0.30189(15) 0.0420(7) Uani 1 1 d . C .
O11A O 0.4493(5) 0.3677(5) 0.3043(5) 0.062(3) Uani 1 1 d . . .
O12A O 0.3303(6) 0.3703(6) 0.2438(5) 0.071(3) Uani 1 1 d . . .
O13A O 0.3569(6) 0.3990(5) 0.3592(4) 0.063(3) Uani 1 1 d . C .
C10A C 0.1245(14) 0.1044(16) 0.2323(12) 0.022(6) Uiso 0.50 1 d P C 1
H10C H 0.1160 0.0477 0.2249 0.026 Uiso 0.50 1 calc PR C 1
H10D H 0.1012 0.1230 0.2677 0.026 Uiso 0.50 1 calc PR C 1
O20A O 0.1527(9) 0.0476(9) 0.1176(11) 0.047(6) Uiso 0.50 1 d PD C 1
C21A C 0.0969(7) 0.0814(7) 0.1132(8) 0.042(6) Uiso 0.50 1 d PGD C 1
C22A C 0.0575(8) 0.0831(9) 0.0537(8) 0.048(6) Uiso 0.50 1 d PGD C 1
C23A C 0.0000(8) 0.1184(9) 0.0498(7) 0.072(8) Uiso 0.50 1 d PGD C 1
H23A H -0.0273 0.1196 0.0086 0.086 Uiso 0.50 1 calc PR C 1
C24A C -0.0182(7) 0.1520(6) 0.1055(5) 0.076(9) Uiso 0.50 1 d PGD C 1
C25A C 0.0212(9) 0.1503(10) 0.1650(6) 0.065(8) Uiso 0.50 1 d PGD C 1
H25A H 0.0086 0.1735 0.2035 0.078 Uiso 0.50 1 calc PR C 1
C26A C 0.0787(9) 0.1150(10) 0.1688(8) 0.051(8) Uiso 0.50 1 d PGD C 1
S2A S -0.0928(7) 0.1963(8) 0.0999(7) 0.137(3) Uiso 0.50 1 d PD C 1
O21A O -0.0958(7) 0.2246(8) 0.1667(7) 0.239(12) Uiso 0.50 1 d PRD C 1
O22A O -0.0679(7) 0.2619(8) 0.0765(7) 0.222(12) Uiso 0.50 1 d PRD C 1
O23A O -0.1691(8) 0.1471(8) 0.0591(7) 0.230(15) Uiso 0.50 1 d PRD C 1
C20A C 0.0762(14) 0.0560(15) -0.0056(12) 0.046(6) Uiso 0.50 1 d P C 1
H20C H 0.0300 0.0473 -0.0416 0.055 Uiso 0.50 1 calc PR C 1
H20D H 0.0830 0.0040 -0.0079 0.055 Uiso 0.50 1 calc PR C 1
O30A O 0.1867(9) -0.0054(7) -0.0551(6) 0.050(4) Uiso 0.50 1 d PD C 1
C31A C 0.2000(6) 0.0708(6) -0.0461(4) 0.026(4) Uiso 0.50 1 d PGD C 1
C32A C 0.2621(7) 0.1170(7) -0.0594(6) 0.028(4) Uiso 0.50 1 d PGD C 1
C33A C 0.2717(7) 0.1963(6) -0.0484(6) 0.034(5) Uiso 0.50 1 d PGD C 1
H33A H 0.3142 0.2279 -0.0575 0.041 Uiso 0.50 1 calc PR C 1
C34A C 0.2193(7) 0.2293(5) -0.0241(4) 0.043(6) Uiso 0.50 1 d PGD C 1
C35A C 0.1572(7) 0.1831(6) -0.0108(6) 0.032(5) Uiso 0.50 1 d PGD C 1
H35A H 0.1213 0.2057 0.0058 0.039 Uiso 0.50 1 calc PR C 1
C36A C 0.1476(7) 0.1039(7) -0.0218(6) 0.027(4) Uiso 0.50 1 d PGD C 1
S3A S 0.2303(4) 0.3289(5) -0.0109(3) 0.0558(18) Uiso 0.50 1 d PD C 1
O31A O 0.1762(15) 0.3288(12) -0.0659(11) 0.188(17) Uiso 0.50 1 d PD C 1
O32A O 0.2127(19) 0.3518(13) 0.0481(10) 0.23(2) Uiso 0.50 1 d PD C 1
O33A O 0.3075(10) 0.3595(13) -0.0097(16) 0.189(17) Uiso 0.50 1 d PD C 1
C30A C 0.3243(12) 0.0844(12) -0.0814(10) 0.025(4) Uiso 0.50 1 d P C 1
H30C H 0.3373 0.1058 -0.1162 0.030 Uiso 0.50 1 calc PR C 1
H30D H 0.3017 0.0270 -0.1011 0.030 Uiso 0.50 1 calc PR C 1
O40A O 0.3467(9) -0.0060(7) 0.0040(7) 0.045(4) Uiso 0.50 1 d PD C 1
C41A C 0.4082(7) 0.0534(6) 0.0112(5) 0.021(4) Uiso 0.50 1 d PGD C 1
C42A C 0.4775(8) 0.0674(7) 0.0565(6) 0.022(4) Uiso 0.50 1 d PGD C 1
C43A C 0.5402(6) 0.1292(7) 0.0633(6) 0.033(6) Uiso 0.50 1 d PGD C 1
H43A H 0.5880 0.1388 0.0946 0.039 Uiso 0.50 1 calc PR C 1
C44A C 0.5337(6) 0.1770(5) 0.0248(5) 0.035(6) Uiso 0.50 1 d PGD C 1
C45A C 0.4645(7) 0.1631(7) -0.0205(6) 0.037(6) Uiso 0.50 1 d PGD C 1
H45A H 0.4600 0.1962 -0.0470 0.045 Uiso 0.50 1 calc PR C 1
C46A C 0.4017(7) 0.1013(7) -0.0273(6) 0.028(5) Uiso 0.50 1 d PGD C 1
S4A S 0.6157(4) 0.2538(4) 0.0346(3) 0.0474(19) Uiso 0.50 1 d PD C 1
O41A O 0.6329(9) 0.2389(9) -0.0279(6) 0.066(7) Uiso 0.50 1 d PD C 1
O42A O 0.5967(9) 0.3253(6) 0.0536(8) 0.062(5) Uiso 0.50 1 d PD C 1
O43A O 0.6767(8) 0.2484(9) 0.0849(7) 0.077(6) Uiso 0.50 1 d PD C 1
C40A C 0.4927(14) 0.0144(12) 0.0983(10) 0.030(5) Uiso 0.50 1 d P C 1
H40A H 0.4480 -0.0337 0.0832 0.036 Uiso 0.50 1 calc PR C 1
H40B H 0.5391 -0.0012 0.0921 0.036 Uiso 0.50 1 calc PR C 1
O50A O 0.3704(8) 0.0219(8) 0.1641(9) 0.048(6) Uiso 0.50 1 d PD C 1
C51A C 0.4445(6) 0.0544(6) 0.1982(6) 0.022(5) Uiso 0.50 1 d PGD C 1
C52A C 0.4589(6) 0.0899(7) 0.2645(5) 0.012(5) Uiso 0.50 1 d PGD C 1
C53A C 0.5343(5) 0.1253(6) 0.3033(4) 0.007(3) Uiso 0.50 1 d PGD C 1
H53A H 0.5443 0.1497 0.3489 0.008 Uiso 0.50 1 calc PR C 1
C54A C 0.5953(4) 0.1251(4) 0.2759(4) 0.014(3) Uiso 0.50 1 d PGD C 1
C55A C 0.5809(5) 0.0896(6) 0.2096(5) 0.016(4) Uiso 0.50 1 d PGD C 1
H55A H 0.6228 0.0896 0.1907 0.019 Uiso 0.50 1 calc PR C 1
C56A C 0.5054(6) 0.0543(7) 0.1708(5) 0.017(4) Uiso 0.50 1 d PGD C 1
S5A S 0.6910(2) 0.1691(2) 0.3268(2) 0.0196(9) Uiso 0.50 1 d PD C 1
O51A O 0.6927(7) 0.2438(6) 0.3670(5) 0.046(4) Uiso 0.50 1 d PD C 1
O52A O 0.7025(7) 0.1166(7) 0.3644(6) 0.043(6) Uiso 0.50 1 d PD C 1
O53A O 0.7402(6) 0.1742(6) 0.2844(5) 0.029(3) Uiso 0.50 1 d PD C 1
C50A C 0.396(2) 0.085(2) 0.3003(18) 0.025(12) Uiso 0.50 1 d P C 1
H50A H 0.3659 0.0291 0.2894 0.029 Uiso 0.50 1 calc PR C 1
H50B H 0.4210 0.1045 0.3480 0.029 Uiso 0.50 1 calc PR C 1
C10' C 0.1286(17) 0.1228(18) 0.2464(15) 0.038(9) Uiso 0.50 1 d P C 2
H10G H 0.1156 0.1547 0.2836 0.045 Uiso 0.50 1 calc PR C 2
H10K H 0.1097 0.0673 0.2441 0.045 Uiso 0.50 1 calc PR C 2
O20' O 0.1381(9) 0.0565(9) 0.1079(12) 0.061(7) Uiso 0.50 1 d PD C 2
C21' C 0.0964(6) 0.1047(7) 0.1219(7) 0.038(6) Uiso 0.50 1 d PGD C 2
C22' C 0.0608(8) 0.1244(8) 0.0704(7) 0.048(6) Uiso 0.50 1 d PGD C 2
C23' C 0.0166(8) 0.1735(8) 0.0795(6) 0.067(8) Uiso 0.50 1 d PGD C 2
H23' H -0.0082 0.1873 0.0437 0.080 Uiso 0.50 1 calc PR C 2
C24' C 0.0081(6) 0.2029(6) 0.1401(5) 0.050(6) Uiso 0.50 1 d PGD C 2
C25' C 0.0437(7) 0.1832(7) 0.1916(5) 0.030(4) Uiso 0.50 1 d PGD C 2
H25' H 0.0377 0.2036 0.2338 0.035 Uiso 0.50 1 calc PR C 2
C26' C 0.0878(7) 0.1341(8) 0.1825(6) 0.017(4) Uiso 0.50 1 d PGD C 2
S2' S -0.0492(7) 0.2661(7) 0.1514(6) 0.137(3) Uiso 0.50 1 d PD C 2
O21' O -0.1121(7) 0.2304(7) 0.1740(7) 0.239(12) Uiso 0.50 1 d PRD C 2
O22' O -0.0799(7) 0.2786(7) 0.0905(7) 0.222(12) Uiso 0.50 1 d PRD C 2
O23' O -0.0034(7) 0.3399(8) 0.1992(7) 0.230(15) Uiso 0.50 1 d PRD C 2
C20' C 0.060(2) 0.106(2) 0.0018(18) 0.087(10) Uiso 0.50 1 d P C 2
H20G H 0.0183 0.1220 -0.0220 0.105 Uiso 0.50 1 calc PR C 2
H20K H 0.0483 0.0489 -0.0170 0.105 Uiso 0.50 1 calc PR C 2
O30' O 0.1676(12) 0.0342(9) -0.0311(8) 0.084(6) Uiso 0.50 1 d PD C 2
C31' C 0.1857(9) 0.1085(8) -0.0296(6) 0.052(6) Uiso 0.50 1 d PGD C 2
C32' C 0.2466(9) 0.1470(9) -0.0461(8) 0.047(6) Uiso 0.50 1 d PGD C 2
C33' C 0.2582(9) 0.2229(8) -0.0424(8) 0.052(7) Uiso 0.50 1 d PGD C 2
H33' H 0.3011 0.2499 -0.0540 0.063 Uiso 0.50 1 calc PR C 2
C34' C 0.2088(8) 0.2602(7) -0.0222(5) 0.061(7) Uiso 0.50 1 d PGD C 2
C35' C 0.1478(9) 0.2218(9) -0.0058(8) 0.072(9) Uiso 0.50 1 d PGD C 2
H35' H 0.1130 0.2481 0.0085 0.087 Uiso 0.50 1 calc PR C 2
C36' C 0.1363(9) 0.1459(10) -0.0095(8) 0.052(6) Uiso 0.50 1 d PGD C 2
S3' S 0.2257(5) 0.3606(6) -0.0169(4) 0.088(3) Uiso 0.50 1 d PD C 2
O31' O 0.1575(11) 0.3728(12) -0.0046(10) 0.135(11) Uiso 0.50 1 d PD C 2
O32' O 0.2914(9) 0.3947(9) 0.0370(8) 0.077(6) Uiso 0.50 1 d PD C 2
O33' O 0.2353(11) 0.3609(10) -0.0772(8) 0.085(7) Uiso 0.50 1 d PD C 2
C30' C 0.2956(18) 0.0993(17) -0.0788(14) 0.056(8) Uiso 0.50 1 d P C 2
H30G H 0.2650 0.0433 -0.0959 0.068 Uiso 0.50 1 calc PR C 2
H30H H 0.3054 0.1165 -0.1165 0.068 Uiso 0.50 1 calc PR C 2
O40' O 0.3129(11) -0.0031(9) -0.0046(8) 0.059(5) Uiso 0.50 1 d PD C 2
C41' C 0.3763(12) 0.0544(9) 0.0031(9) 0.043(6) Uiso 0.50 1 d PGD C 2
C42' C 0.4470(10) 0.0619(8) 0.0463(8) 0.039(6) Uiso 0.50 1 d PGD C 2
C43' C 0.5136(14) 0.1227(11) 0.0541(9) 0.034(5) Uiso 0.50 1 d PGD C 2
H43' H 0.5615 0.1276 0.0832 0.041 Uiso 0.50 1 calc PR C 2
C44' C 0.5091(8) 0.1787(6) 0.0173(6) 0.029(5) Uiso 0.50 1 d PD C 2
C45' C 0.4406(15) 0.1677(11) -0.0228(10) 0.036(6) Uiso 0.50 1 d PD C 2
H45' H 0.4370 0.2032 -0.0472 0.043 Uiso 0.50 1 calc PR C 2
C46' C 0.3742(15) 0.1085(12) -0.0317(10) 0.037(5) Uiso 0.50 1 d PD C 2
S4' S 0.5893(4) 0.2565(4) 0.0230(3) 0.0412(17) Uiso 0.50 1 d PD C 2
O41' O 0.6505(8) 0.2596(9) 0.0769(6) 0.068(6) Uiso 0.50 1 d PD C 2
O42' O 0.6067(9) 0.2358(8) -0.0390(6) 0.046(5) Uiso 0.50 1 d PD C 2
O43' O 0.5643(9) 0.3254(7) 0.0341(8) 0.068(6) Uiso 0.50 1 d PD C 2
C40' C 0.4550(16) -0.0003(13) 0.0816(11) 0.037(5) Uiso 0.50 1 d P C 2
H40E H 0.4048 -0.0420 0.0674 0.044 Uiso 0.50 1 calc PR C 2
H40F H 0.4940 -0.0244 0.0681 0.044 Uiso 0.50 1 calc PR C 2
O50' O 0.3512(7) 0.0093(7) 0.1655(7) 0.017(3) Uiso 0.50 1 d PD C 2
C51' C 0.4270(7) 0.0383(6) 0.1933(7) 0.025(5) Uiso 0.50 1 d PGD C 2
C52' C 0.4539(7) 0.0737(9) 0.2604(7) 0.033(7) Uiso 0.50 1 d PGD C 2
C53' C 0.5330(7) 0.1044(8) 0.2904(6) 0.047(7) Uiso 0.50 1 d PGD C 2
H53' H 0.5514 0.1287 0.3364 0.056 Uiso 0.50 1 calc PR C 2
C54' C 0.5851(5) 0.0998(5) 0.2533(7) 0.047(6) Uiso 0.50 1 d PGD C 2
C55' C 0.5582(6) 0.0643(8) 0.1862(7) 0.035(5) Uiso 0.50 1 d PGD C 2
H55' H 0.5939 0.0611 0.1608 0.042 Uiso 0.50 1 calc PR C 2
C56' C 0.4791(7) 0.0336(8) 0.1562(6) 0.030(5) Uiso 0.50 1 d PGD C 2
S5' S 0.6846(4) 0.1393(5) 0.2954(4) 0.065(2) Uiso 0.50 1 d PD C 2
O51' O 0.7249(11) 0.1163(14) 0.2481(9) 0.183(16) Uiso 0.50 1 d PD C 2
O52' O 0.6990(10) 0.2223(7) 0.3191(10) 0.149(12) Uiso 0.50 1 d PD C 2
O53' O 0.6955(8) 0.1049(9) 0.3474(8) 0.050(6) Uiso 0.50 1 d PD C 2
C50' C 0.391(2) 0.072(2) 0.2953(19) 0.024(11) Uiso 0.50 1 d P C 2
H50E H 0.4154 0.0846 0.3427 0.029 Uiso 0.50 1 calc PR C 2
H50F H 0.3555 0.0174 0.2801 0.029 Uiso 0.50 1 calc PR C 2
O10B O 0.7036(4) 0.9002(4) 0.2360(3) 0.0269(15) Uani 1 1 d . . .
C11B C 0.6567(6) 0.8239(6) 0.2085(4) 0.028(2) Uani 1 1 d . . .
C12B C 0.5761(6) 0.8060(6) 0.1885(4) 0.030(2) Uani 1 1 d . . .
C13B C 0.5330(6) 0.7283(6) 0.1662(4) 0.031(2) Uani 1 1 d . . .
H13B H 0.4780 0.7147 0.1541 0.037 Uiso 1 1 calc R . .
C14B C 0.5677(7) 0.6701(6) 0.1609(5) 0.039(3) Uani 1 1 d . . .
C15B C 0.6485(6) 0.6891(6) 0.1747(4) 0.032(2) Uani 1 1 d . . .
H15B H 0.6719 0.6484 0.1683 0.038 Uiso 1 1 calc R . .
C16B C 0.6945(6) 0.7654(6) 0.1973(4) 0.029(2) Uani 1 1 d . . .
S1B S 0.5078(2) 0.57106(19) 0.13630(18) 0.0628(10) Uani 1 1 d . . .
O11B O 0.5532(7) 0.5240(7) 0.1211(6) 0.084(3) Uiso 1 1 d . . .
O12B O 0.4762(10) 0.5619(10) 0.1908(9) 0.146(6) Uiso 1 1 d . . .
O13B O 0.4446(7) 0.5643(7) 0.0845(6) 0.082(3) Uiso 1 1 d . . .
C10B C 0.5368(6) 0.8694(6) 0.1875(5) 0.030(2) Uani 1 1 d . . .
H10E H 0.5756 0.9174 0.1890 0.036 Uiso 1 1 calc R . .
H10F H 0.4960 0.8524 0.1455 0.036 Uiso 1 1 calc R . .
O20B O 0.6262(4) 0.9626(4) 0.3134(3) 0.0288(15) Uani 1 1 d . . .
C21B C 0.5466(5) 0.9382(6) 0.3046(5) 0.027(2) Uani 1 1 d . . .
C22B C 0.5142(6) 0.9602(6) 0.3558(5) 0.026(2) Uani 1 1 d . . .
C23B C 0.4346(6) 0.9312(6) 0.3440(5) 0.034(2) Uani 1 1 d . . .
H23B H 0.4116 0.9464 0.3781 0.040 Uiso 1 1 calc R . .
C24B C 0.3889(6) 0.8817(5) 0.2852(5) 0.032(2) Uani 1 1 d D D .
C25B C 0.4208(6) 0.8606(6) 0.2342(6) 0.036(3) Uani 1 1 d . . .
H25B H 0.3881 0.8262 0.1929 0.043 Uiso 1 1 calc R . .
C26B C 0.5005(6) 0.8894(6) 0.2427(5) 0.028(2) Uani 1 1 d . . .
S2B S 0.28776(17) 0.84540(17) 0.27446(17) 0.0500(8) Uani 1 1 d D . .
O21B O 0.2759(9) 0.8783(11) 0.3356(6) 0.096(11) Uiso 0.33 1 d PD D 1
O22B O 0.2517(7) 0.8717(10) 0.2255(8) 0.056(7) Uiso 0.33 1 d PD D 1
O23B O 0.2696(8) 0.7640(6) 0.2577(10) 0.063(7) Uiso 0.33 1 d PD D 1
O24B O 0.2564(7) 0.7954(7) 0.2098(5) 0.079(5) Uiso 0.67 1 d PD D 2
O25B O 0.2801(7) 0.8053(7) 0.3207(6) 0.089(5) Uiso 0.67 1 d PD D 2
O26B O 0.2602(6) 0.9104(6) 0.2862(5) 0.052(3) Uiso 0.67 1 d PD D 2
C20B C 0.5659(6) 1.0120(6) 0.4228(5) 0.029(2) Uani 1 1 d . . .
H20E H 0.5381 1.0460 0.4438 0.035 Uiso 1 1 calc R . .
H20F H 0.6130 1.0460 0.4178 0.035 Uiso 1 1 calc R . .
O30B O 0.7239(4) 1.0459(4) 0.5061(4) 0.0383(18) Uani 1 1 d . . .
C31B C 0.6664(6) 0.9850(6) 0.5058(4) 0.027(2) Uani 1 1 d . . .
C32B C 0.6876(6) 0.9404(6) 0.5458(4) 0.027(2) Uani 1 1 d . . .
C33B C 0.6325(5) 0.8749(6) 0.5452(4) 0.026(2) Uani 1 1 d . . .
H33B H 0.6463 0.8439 0.5716 0.031 Uiso 1 1 calc R . .
C34B C 0.5565(5) 0.8540(6) 0.5058(4) 0.028(2) Uani 1 1 d D E .
C35B C 0.5359(6) 0.8983(6) 0.4673(5) 0.027(2) Uani 1 1 d . . .
H35B H 0.4841 0.8833 0.4406 0.033 Uiso 1 1 calc R . .
C36B C 0.5898(5) 0.9649(5) 0.4669(4) 0.024(2) Uani 1 1 d . . .
S3B S 0.48871(17) 0.76801(17) 0.50313(14) 0.0451(7) Uani 1 1 d D . .
O31B O 0.4156(5) 0.7639(6) 0.4635(5) 0.056(3) Uiso 0.67 1 d PD E 1
O32B O 0.5160(6) 0.7056(5) 0.4659(5) 0.059(4) Uiso 0.67 1 d PD E 1
O33B O 0.4930(6) 0.7642(6) 0.5660(4) 0.056(3) Uiso 0.67 1 d PD E 1
O34B O 0.5294(8) 0.7283(8) 0.5394(8) 0.054(7) Uiso 0.33 1 d PD E 2
O35B O 0.4360(8) 0.7959(9) 0.5389(8) 0.063(7) Uiso 0.33 1 d PD E 2
O36B O 0.4484(9) 0.7240(8) 0.4381(5) 0.053(6) Uiso 0.33 1 d PD E 2
C30B C 0.7700(6) 0.9622(6) 0.5879(5) 0.031(2) Uani 1 1 d . . .
H30E H 0.7965 1.0178 0.5944 0.037 Uiso 1 1 calc R . .
H30F H 0.7690 0.9564 0.6314 0.037 Uiso 1 1 calc R . .
O40B O 0.8544(4) 0.9988(4) 0.4967(3) 0.0276(15) Uani 1 1 d . . .
C42B C 0.8997(5) 0.8877(5) 0.4871(4) 0.025(2) Uani 1 1 d . . .
C41B C 0.8557(5) 0.9330(5) 0.5138(4) 0.024(2) Uani 1 1 d . . .
C43B C 0.8999(5) 0.8198(5) 0.5044(4) 0.025(2) Uani 1 1 d . . .
H43B H 0.9281 0.7874 0.4863 0.030 Uiso 1 1 calc R . .
C44B C 0.8602(5) 0.7993(5) 0.5468(4) 0.030(2) Uani 1 1 d D F .
C45B C 0.8188(5) 0.8453(6) 0.5739(5) 0.029(2) Uani 1 1 d . . .
H45B H 0.7924 0.8306 0.6040 0.035 Uiso 1 1 calc R . .
C46B C 0.8150(5) 0.9125(6) 0.5582(4) 0.026(2) Uani 1 1 d . . .
S4B S 0.86049(16) 0.71059(17) 0.56554(16) 0.0454(8) Uani 1 1 d D . .
O41B O 0.8778(8) 0.6613(6) 0.5128(5) 0.052(5) Uiso 0.50 1 d PD F 1
O42B O 0.9200(7) 0.7346(7) 0.6278(5) 0.059(5) Uiso 0.50 1 d PD F 1
O43B O 0.7841(6) 0.6798(7) 0.5734(7) 0.053(4) Uiso 0.50 1 d PD F 1
O44B O 0.9132(7) 0.6804(7) 0.5324(6) 0.049(4) Uiso 0.50 1 d PD F 2
O45B O 0.8869(8) 0.7302(7) 0.6350(4) 0.055(5) Uiso 0.50 1 d PD F 2
O46B O 0.7812(6) 0.6591(6) 0.5369(7) 0.058(5) Uiso 0.50 1 d PD F 2
C40B C 0.9430(5) 0.9088(5) 0.4398(4) 0.025(2) Uani 1 1 d . . .
H40C H 0.9992 0.9202 0.4595 0.030 Uiso 1 1 calc R . .
H40D H 0.9343 0.9569 0.4319 0.030 Uiso 1 1 calc R . .
O50B O 0.8246(4) 0.9007(4) 0.3337(3) 0.0264(15) Uani 1 1 d . . .
C51B C 0.8587(5) 0.8424(5) 0.3228(5) 0.024(2) Uani 1 1 d . . .
C52B C 0.8366(6) 0.7846(6) 0.2618(4) 0.027(2) Uani 1 1 d . . .
C53B C 0.8729(6) 0.7266(6) 0.2548(5) 0.028(2) Uani 1 1 d . . .
H53B H 0.8574 0.6857 0.2145 0.033 Uiso 1 1 calc R . .
C54B C 0.9308(6) 0.7274(5) 0.3054(5) 0.028(2) Uani 1 1 d . . .
C55B C 0.9544(5) 0.7861(5) 0.3649(5) 0.025(2) Uani 1 1 d . . .
H55B H 0.9957 0.7868 0.3990 0.030 Uiso 1 1 calc R . .
C56B C 0.9179(5) 0.8446(5) 0.3753(4) 0.023(2) Uani 1 1 d . . .
S5B S 0.98122(16) 0.65674(15) 0.29345(14) 0.0340(6) Uani 1 1 d . . .
O51B O 0.9963(5) 0.6362(5) 0.3528(4) 0.050(2) Uani 1 1 d . . .
O52B O 0.9309(5) 0.5924(4) 0.2376(4) 0.052(2) Uani 1 1 d . . .
O53B O 1.0518(4) 0.6949(5) 0.2799(4) 0.0450(19) Uani 1 1 d . . .
C50B C 0.7805(6) 0.7884(6) 0.2030(5) 0.030(2) Uani 1 1 d . . .
H50C H 0.7879 0.7548 0.1635 0.036 Uiso 1 1 calc R . .
H50D H 0.7960 0.8427 0.2015 0.036 Uiso 1 1 calc R . .
N101 N 0.4004(5) 0.2425(5) 0.1438(4) 0.0287(19) Uani 1 1 d . . .
C101 C 0.3260(6) 0.1817(6) 0.1269(5) 0.038(3) Uani 1 1 d . . .
H10H H 0.3338 0.1393 0.1442 0.056 Uiso 1 1 calc R . .
H10I H 0.3048 0.1611 0.0793 0.056 Uiso 1 1 calc R . .
H10J H 0.2896 0.2041 0.1461 0.056 Uiso 1 1 calc R . .
N102 N 0.5214(5) 0.3076(4) 0.1843(4) 0.0310(19) Uani 1 1 d . . .
C102 C 0.4675(6) 0.2434(5) 0.1784(5) 0.029(2) Uani 1 1 d . . .
H102 H 0.4760 0.2036 0.1967 0.035 Uiso 1 1 calc R . .
N103 N 0.6832(5) 0.6989(5) 0.3592(4) 0.039(2) Uani 1 1 d . . .
C103 C 0.4105(6) 0.3098(6) 0.1275(5) 0.036(3) Uani 1 1 d . . .
H103 H 0.3716 0.3257 0.1035 0.043 Uiso 1 1 calc R . .
N104 N 0.5768(5) 0.7281(5) 0.3368(4) 0.033(2) Uani 1 1 d . . .
C104 C 0.4873(7) 0.3499(6) 0.1523(5) 0.038(3) Uani 1 1 d . . .
H104 H 0.5124 0.3988 0.1480 0.045 Uiso 1 1 calc R . .
C105 C 0.6051(6) 0.3267(6) 0.2168(5) 0.037(3) Uani 1 1 d . . .
H10A H 0.6323 0.3126 0.1833 0.044 Uiso 1 1 calc R . .
H10B H 0.6119 0.2949 0.2466 0.044 Uiso 1 1 calc R . .
C106 C 0.6416(6) 0.4130(6) 0.2557(5) 0.033(2) Uani 1 1 d . . .
C107 C 0.6409(6) 0.4392(6) 0.3208(5) 0.034(2) Uani 1 1 d . . .
H107 H 0.6182 0.4033 0.3410 0.041 Uiso 1 1 calc R . .
C108 C 0.6729(6) 0.5168(6) 0.3553(6) 0.040(3) Uani 1 1 d . . .
H108 H 0.6723 0.5346 0.3996 0.048 Uiso 1 1 calc R . .
C109 C 0.7065(6) 0.5701(6) 0.3267(6) 0.041(3) Uani 1 1 d . . .
C110 C 0.7067(7) 0.5441(7) 0.2634(6) 0.049(3) Uani 1 1 d . . .
H110 H 0.7296 0.5799 0.2433 0.058 Uiso 1 1 calc R . .
C111 C 0.6734(7) 0.4654(7) 0.2278(6) 0.045(3) Uani 1 1 d . . .
H111 H 0.6730 0.4482 0.1832 0.054 Uiso 1 1 calc R . .
C112 C 0.7412(8) 0.6558(7) 0.3660(8) 0.065(4) Uani 1 1 d . . .
H11A H 0.7612 0.6608 0.4127 0.078 Uiso 1 1 calc R . .
H11B H 0.7854 0.6794 0.3509 0.078 Uiso 1 1 calc R . .
C113 C 0.6086(7) 0.6709(6) 0.3322(6) 0.045(3) Uani 1 1 d . . .
H113 H 0.5810 0.6170 0.3121 0.054 Uiso 1 1 calc R . .
C114 C 0.7008(7) 0.7786(6) 0.3823(5) 0.038(3) Uani 1 1 d . . .
H114 H 0.7508 0.8147 0.4045 0.045 Uiso 1 1 calc R . .
C115 C 0.6347(7) 0.7964(6) 0.3681(5) 0.040(3) Uani 1 1 d . . .
H115 H 0.6292 0.8474 0.3780 0.048 Uiso 1 1 calc R . .
C116 C 0.4945(6) 0.7194(7) 0.3140(6) 0.040(3) Uani 1 1 d . . .
H11H H 0.4655 0.6639 0.2931 0.060 Uiso 1 1 calc R . .
H11I H 0.4866 0.7479 0.2823 0.060 Uiso 1 1 calc R . .
H11J H 0.4758 0.7406 0.3512 0.060 Uiso 1 1 calc R . .
N201 N -0.0915(5) 0.2233(5) 0.4330(5) 0.037(2) Uani 1 1 d . . .
C201 C -0.0754(9) 0.3020(7) 0.4769(8) 0.068(4) Uani 1 1 d . . .
H20H H -0.0578 0.3404 0.4552 0.102 Uiso 1 1 calc R . .
H20I H -0.0349 0.3105 0.5167 0.102 Uiso 1 1 calc R . .
H20J H -0.1227 0.3079 0.4884 0.102 Uiso 1 1 calc R . .
N202 N -0.1064(5) 0.1281(5) 0.3478(4) 0.037(2) Uani 1 1 d . . .
C202 C -0.0863(7) 0.2049(7) 0.3732(7) 0.045(3) Uani 1 1 d . . .
H202 H -0.0704 0.2413 0.3510 0.054 Uiso 1 1 calc R . .
C203 C -0.1171(6) 0.1554(6) 0.4474(5) 0.032(2) Uani 1 1 d . . .
H203 H -0.1267 0.1511 0.4874 0.039 Uiso 1 1 calc R . .
N203 N 0.0597(6) -0.1777(6) 0.1775(5) 0.044(2) Uani 1 1 d . . .
C204 C -0.1261(6) 0.0960(6) 0.3941(5) 0.032(2) Uani 1 1 d . . .
H204 H -0.1431 0.0418 0.3895 0.038 Uiso 1 1 calc R . .
N204 N 0.0460(13) -0.2653(9) 0.0889(6) 0.110(6) Uani 1 1 d . . .
C205 C -0.1134(8) 0.0850(8) 0.2802(6) 0.049(3) Uani 1 1 d . . .
H20A H -0.0988 0.1233 0.2570 0.059 Uiso 1 1 calc R . .
H20B H -0.1686 0.0546 0.2587 0.059 Uiso 1 1 calc R . .
C206 C -0.0651(6) 0.0292(6) 0.2716(5) 0.036(2) Uani 1 1 d . . .
C207 C -0.0107(6) 0.0239(6) 0.3233(5) 0.034(2) Uani 1 1 d . . .
H207 H -0.0013 0.0574 0.3664 0.041 Uiso 1 1 calc R . .
C208 C 0.0290(6) -0.0297(6) 0.3120(5) 0.029(2) Uani 1 1 d . . .
H208 H 0.0662 -0.0325 0.3475 0.035 Uiso 1 1 calc R . .
C209 C 0.0163(6) -0.0796(6) 0.2503(5) 0.030(2) Uani 1 1 d . . .
C210 C -0.0381(6) -0.0745(6) 0.1983(5) 0.038(3) Uani 1 1 d . . .
H210 H -0.0473 -0.1081 0.1553 0.045 Uiso 1 1 calc R . .
C211 C -0.0781(6) -0.0214(7) 0.2090(5) 0.040(3) Uani 1 1 d . . .
H211 H -0.1154 -0.0190 0.1734 0.048 Uiso 1 1 calc R . .
C212 C 0.0618(7) -0.1377(7) 0.2427(5) 0.040(3) Uani 1 1 d . . .
H21A H 0.1167 -0.1097 0.2675 0.048 Uiso 1 1 calc R . .
H21B H 0.0423 -0.1773 0.2634 0.048 Uiso 1 1 calc R . .
C213 C 0.0270(16) -0.2492(11) 0.1446(9) 0.125(9) Uani 1 1 d . . .
H213 H -0.0064 -0.2859 0.1580 0.150 Uiso 1 1 calc R . .
C214 C 0.0978(9) -0.1404(10) 0.1388(7) 0.068(4) Uani 1 1 d . . .
H214 H 0.1260 -0.0867 0.1501 0.082 Uiso 1 1 calc R . .
C215 C 0.0859(11) -0.1965(13) 0.0828(9) 0.090(6) Uani 1 1 d . . .
H215 H 0.1021 -0.1897 0.0457 0.108 Uiso 1 1 calc R . .
C216 C 0.021(3) -0.3417(19) 0.0369(14) 0.32(3) Uani 1 1 d . . .
H21H H -0.0068 -0.3825 0.0520 0.480 Uiso 1 1 calc R . .
H21I H 0.0672 -0.3541 0.0269 0.480 Uiso 1 1 calc R . .
H21J H -0.0125 -0.3390 -0.0025 0.480 Uiso 1 1 calc R . .
C301 C 0.8291(13) 0.3933(11) 0.1788(10) 0.110(7) Uani 1 1 d . . .
H30I H 0.8514 0.4454 0.1758 0.165 Uiso 1 1 calc R . .
H30J H 0.7756 0.3710 0.1506 0.165 Uiso 1 1 calc R . .
H30K H 0.8599 0.3594 0.1645 0.165 Uiso 1 1 calc R . .
N301 N 0.8294(7) 0.3991(7) 0.2460(7) 0.069(4) Uani 1 1 d . . .
C302 C 0.8528(8) 0.4651(8) 0.2948(8) 0.064(4) Uani 1 1 d . . .
H302 H 0.8742 0.5155 0.2915 0.077 Uiso 1 1 calc R . .
N302 N 0.8424(6) 0.4514(6) 0.3479(6) 0.055(3) Uani 1 1 d . . .
C303 C 0.8035(7) 0.3393(8) 0.2696(9) 0.064(4) Uani 1 1 d . . .
H303 H 0.7844 0.2852 0.2454 0.077 Uiso 1 1 calc R . .
C304 C 0.8100(7) 0.3706(7) 0.3325(9) 0.061(4) Uani 1 1 d . . .
H304 H 0.7954 0.3432 0.3615 0.073 Uiso 1 1 calc R . .
C305 C 0.8632(8) 0.5075(8) 0.4118(8) 0.064(4) Uani 1 1 d . . .
H30A H 0.8193 0.4976 0.4313 0.077 Uiso 1 1 calc R . .
H30B H 0.8722 0.5606 0.4075 0.077 Uiso 1 1 calc R . .
C306 C 0.9357(7) 0.5045(7) 0.4579(7) 0.051(3) Uani 1 1 d . . .
C307 C 0.9365(7) 0.5082(7) 0.5207(7) 0.052(3) Uani 1 1 d . . .
H307 H 0.8923 0.5128 0.5353 0.062 Uiso 1 1 calc R . .
C308 C 1.0016(7) 0.5054(7) 0.5635(7) 0.055(4) Uani 1 1 d . . .
H308 H 1.0026 0.5102 0.6078 0.066 Uiso 1 1 calc R . .
O01W O 0.5275(10) 0.4071(10) 0.4424(8) 0.140(6) Uiso 1 1 d . . .
O02W O 0.3034(10) 0.4851(10) 0.4742(8) 0.140(6) Uiso 1 1 d . . .
O03W O 0.559(3) 0.526(2) 0.453(2) 0.175(15) Uiso 0.50 1 d P . 1
O04W O 0.4192(11) 0.5625(11) 0.4070(9) 0.061(5) Uiso 0.50 1 d P . 1
O05W O 1.2959(10) 0.5053(13) 0.1489(11) 0.085(5) Uiso 0.50 1 d PD B 1
O06W O 1.1301(17) 0.6208(15) 0.1997(17) 0.140(11) Uiso 0.50 1 d PD B 1
O07W O 1.1511(16) 0.4979(16) 0.2726(10) 0.113(6) Uiso 0.50 1 d PD B 1
O08W O 1.1894(13) 0.4016(7) 0.1779(11) 0.085(5) Uiso 0.50 1 d PD B 1
O09W O 1.1598(9) 0.4960(9) 0.0788(4) 0.044(3) Uiso 0.50 1 d PD B 1
O10W O 1.2818(14) 0.6424(11) 0.1896(15) 0.113(6) Uiso 0.50 1 d PD B 1
O11W O 1.2790(11) 0.4875(13) 0.2552(11) 0.086(7) Uiso 0.50 1 d PD B 1
O12W O 0.2788(15) -0.1216(15) -0.1062(13) 0.095(7) Uiso 0.50 1 d P G 1
O13W O -0.176(2) 0.070(2) -0.0356(18) 0.052(9) Uiso 0.25 1 d P H 1
O14W O 0.3594(12) 0.3230(12) 0.5219(10) 0.070(5) Uiso 0.50 1 d P I 1
O15W O 0.3700(9) 0.3590(10) 0.4909(8) 0.047(4) Uiso 0.50 1 d P . 2
O16W O 0.514(2) 0.463(2) 0.5716(17) 0.135(11) Uiso 0.50 1 d P . 2
O17W O 0.362(2) 0.5865(19) 0.4049(16) 0.131(10) Uiso 0.50 1 d P J 2
O18W O 1.2913(10) 0.5177(11) 0.3000(8) 0.063(5) Uiso 0.50 1 d PD A 2
O19W O 1.2371(17) 0.6466(11) 0.3022(10) 0.113(9) Uiso 0.50 1 d PD A 2
O20W O 1.1274(9) 0.5400(12) 0.1287(7) 0.071(5) Uiso 0.50 1 d PD A 2
O21W O 1.2321(10) 0.6305(8) 0.1591(7) 0.044(3) Uiso 0.50 1 d PD A 2
O22W O 0.2396(18) -0.1114(18) -0.1424(15) 0.042(7) Uiso 0.25 1 d P K 2
O23W O -0.168(3) 0.121(3) -0.003(2) 0.189(17) Uiso 0.50 1 d P L 3
O24W O 1.2665(8) 0.5005(8) 0.3344(7) 0.066(3) Uiso 0.75 1 d P M 3
O25W O 0.4331(5) 0.5528(5) -0.0294(4) 0.053(2) Uiso 1 1 d . . .
O26W O 0.7071(6) 1.1805(6) 0.4959(5) 0.079(3) Uiso 1 1 d . . .
O27W O 0.1481(7) 0.8180(7) 0.3935(6) 0.095(4) Uiso 1 1 d . . .
O28W O 0.6740(9) 0.3579(9) -0.0801(7) 0.122(5) Uiso 1 1 d . . .
O29W O 0.1656(9) 0.6483(9) 0.4053(8) 0.129(5) Uiso 1 1 d . . .
O30W O 0.2515(10) 0.6175(10) 0.5195(8) 0.141(6) Uiso 1 1 d . . .
O31W O 0.2943(10) -0.1274(10) 0.0757(8) 0.137(6) Uiso 1 1 d . . .
O32W O 0.1918(13) 0.3938(13) 0.3274(11) 0.084(6) Uiso 0.50 1 d P . .
O33W O 0.4731(16) 0.5135(16) 0.2838(14) 0.108(8) Uiso 0.50 1 d P . .
O34W O 0.2973(13) 0.5097(13) -0.0746(11) 0.081(6) Uiso 0.50 1 d P . .
O35W O -0.002(3) 0.339(3) 0.312(2) 0.115(14) Uiso 0.33 1 d P . .
O36W O 0.4270(11) 0.4105(11) -0.0091(9) 0.093(5) Uiso 0.67 1 d P . .
O37W O 1.1690(18) 0.5568(18) -0.0272(15) 0.126(10) Uiso 0.50 1 d P . .
O38W O -0.1946(16) 0.2964(16) 0.0171(14) 0.108(8) Uiso 0.50 1 d P . .
O39W O 1.037(2) 0.464(2) -0.120(2) 0.074(11) Uiso 0.25 1 d P . .

loop_
_atom_site_aniso_label
_atom_site_aniso_U_11
_atom_site_aniso_U_22
_atom_site_aniso_U_33
_atom_site_aniso_U_23
_atom_site_aniso_U_13
_atom_site_aniso_U_12
Gd1 0.0553(8) 0.0441(7) 0.0542(8) 0.0189(6) 0.0105(6) -0.0017(6)
O10A 0.030(4) 0.040(4) 0.041(4) 0.009(3) 0.007(3) 0.006(3)
C11A 0.033(6) 0.034(5) 0.011(4) 0.007(4) 0.008(4) 0.007(4)
C12A 0.025(5) 0.046(6) 0.021(5) 0.016(5) 0.009(4) 0.011(5)
C13A 0.032(6) 0.042(6) 0.035(6) 0.019(5) 0.017(5) 0.020(5)
C14A 0.032(6) 0.037(6) 0.028(5) 0.009(5) 0.015(5) 0.014(5)
C15A 0.034(6) 0.036(6) 0.017(5) 0.008(4) 0.011(4) 0.008(5)
C16A 0.026(5) 0.041(6) 0.014(5) 0.009(4) 0.011(4) 0.016(4)
S1A 0.0402(16) 0.0344(15) 0.0549(18) 0.0147(13) 0.0151(14) 0.0149(13)
O11A 0.055(6) 0.040(5) 0.096(7) 0.017(5) 0.037(5) 0.013(4)
O12A 0.079(7) 0.063(6) 0.067(6) 0.030(5) 0.007(5) 0.019(5)
O13A 0.083(7) 0.043(5) 0.059(6) 0.005(4) 0.033(5) 0.013(5)
O10B 0.028(4) 0.028(4) 0.023(3) 0.009(3) 0.004(3) 0.007(3)
C11B 0.037(6) 0.030(5) 0.014(5) 0.008(4) 0.003(4) 0.009(4)
C12B 0.035(6) 0.035(6) 0.013(5) 0.005(4) 0.000(4) 0.008(5)
C13B 0.033(6) 0.037(6) 0.017(5) 0.007(4) -0.002(4) 0.008(5)
C14B 0.051(7) 0.028(6) 0.024(6) 0.003(4) 0.002(5) -0.001(5)
C15B 0.048(7) 0.027(5) 0.016(5) 0.001(4) 0.004(4) 0.015(5)
C16B 0.034(6) 0.036(6) 0.015(5) 0.007(4) 0.001(4) 0.013(5)
S1B 0.070(2) 0.0334(17) 0.054(2) -0.0026(15) -0.0089(18) -0.0028(16)
C10B 0.032(6) 0.041(6) 0.019(5) 0.012(4) 0.002(4) 0.016(5)
O20B 0.021(3) 0.040(4) 0.025(4) 0.007(3) 0.006(3) 0.011(3)
C21B 0.020(5) 0.036(6) 0.027(5) 0.014(4) 0.003(4) 0.011(4)
C22B 0.027(5) 0.031(5) 0.026(5) 0.011(4) 0.009(4) 0.013(4)
C23B 0.031(6) 0.042(6) 0.042(6) 0.024(5) 0.019(5) 0.020(5)
C24B 0.026(5) 0.033(6) 0.047(7) 0.022(5) 0.012(5) 0.015(5)
C25B 0.021(5) 0.032(6) 0.047(7) 0.015(5) -0.009(5) 0.005(4)
C26B 0.032(6) 0.027(5) 0.028(5) 0.012(4) 0.003(4) 0.013(4)
S2B 0.0267(15) 0.0433(17) 0.079(2) 0.0220(16) 0.0124(15) 0.0076(13)
C20B 0.029(5) 0.030(5) 0.033(6) 0.009(4) 0.015(4) 0.014(4)
O30B 0.031(4) 0.045(4) 0.041(4) 0.022(4) 0.008(3) 0.008(3)
C31B 0.032(6) 0.035(5) 0.018(5) 0.005(4) 0.014(4) 0.015(5)
C32B 0.034(6) 0.034(5) 0.018(5) 0.005(4) 0.014(4) 0.016(5)
C33B 0.027(5) 0.042(6) 0.020(5) 0.011(4) 0.013(4) 0.023(5)
C34B 0.030(5) 0.033(5) 0.026(5) 0.004(4) 0.019(4) 0.017(4)
C35B 0.026(5) 0.039(6) 0.021(5) 0.005(4) 0.011(4) 0.017(5)
C36B 0.029(5) 0.030(5) 0.018(5) 0.004(4) 0.013(4) 0.018(4)
S3B 0.0455(17) 0.0373(16) 0.0484(18) 0.0225(14) 0.0021(14) 0.0050(13)
C30B 0.033(6) 0.038(6) 0.024(5) 0.011(4) 0.010(4) 0.015(5)
O40B 0.029(4) 0.023(3) 0.029(4) 0.008(3) 0.007(3) 0.005(3)
C42B 0.016(5) 0.028(5) 0.019(5) 0.004(4) -0.005(4) -0.002(4)
C41B 0.017(5) 0.025(5) 0.020(5) 0.002(4) -0.004(4) 0.000(4)
C43B 0.017(5) 0.028(5) 0.024(5) 0.002(4) 0.000(4) 0.004(4)
C44B 0.029(5) 0.029(5) 0.031(5) 0.014(4) 0.003(4) 0.008(4)
C45B 0.022(5) 0.042(6) 0.025(5) 0.014(5) 0.004(4) 0.007(4)
C46B 0.015(5) 0.039(6) 0.019(5) 0.007(4) -0.003(4) 0.006(4)
S4B 0.0329(15) 0.0478(17) 0.073(2) 0.0377(16) 0.0215(15) 0.0176(13)
C40B 0.017(5) 0.029(5) 0.027(5) 0.008(4) 0.004(4) 0.006(4)
O50B 0.024(3) 0.023(3) 0.031(4) 0.004(3) 0.009(3) 0.007(3)
C51B 0.021(5) 0.022(5) 0.032(5) 0.010(4) 0.013(4) 0.005(4)
C52B 0.028(5) 0.029(5) 0.019(5) 0.004(4) 0.008(4) 0.003(4)
C53B 0.028(5) 0.025(5) 0.026(5) 0.004(4) 0.006(4) 0.006(4)
C54B 0.027(5) 0.022(5) 0.038(6) 0.008(4) 0.020(5) 0.007(4)
C55B 0.016(5) 0.031(5) 0.028(5) 0.011(4) 0.007(4) 0.004(4)
C56B 0.019(5) 0.025(5) 0.022(5) 0.007(4) 0.008(4) -0.001(4)
S5B 0.0360(15) 0.0262(13) 0.0423(16) 0.0105(11) 0.0124(12) 0.0129(11)
O51B 0.063(6) 0.044(5) 0.062(5) 0.028(4) 0.026(5) 0.032(4)
O52B 0.058(5) 0.031(4) 0.056(5) -0.004(4) 0.007(4) 0.018(4)
O53B 0.040(5) 0.045(5) 0.063(5) 0.022(4) 0.024(4) 0.023(4)
C50B 0.040(6) 0.031(5) 0.021(5) 0.006(4) 0.010(4) 0.014(5)
N101 0.034(5) 0.026(4) 0.021(4) 0.004(3) 0.005(4) 0.005(4)
C101 0.038(6) 0.038(6) 0.020(5) 0.002(4) -0.003(5) -0.003(5)
N102 0.040(5) 0.019(4) 0.026(4) 0.001(3) 0.006(4) 0.004(4)
C102 0.037(6) 0.019(5) 0.022(5) -0.002(4) 0.006(4) 0.004(4)
N103 0.043(6) 0.020(4) 0.038(5) 0.004(4) -0.009(4) 0.004(4)
C103 0.042(7) 0.034(6) 0.024(5) 0.007(5) -0.001(5) 0.006(5)
N104 0.047(6) 0.024(4) 0.025(4) 0.009(4) 0.009(4) 0.008(4)
C104 0.047(7) 0.026(5) 0.036(6) 0.011(5) 0.009(5) 0.006(5)
C105 0.036(6) 0.031(6) 0.042(6) 0.004(5) 0.013(5) 0.010(5)
C106 0.029(6) 0.028(5) 0.035(6) 0.005(5) 0.000(5) 0.009(4)
C107 0.037(6) 0.027(5) 0.035(6) 0.007(5) 0.008(5) 0.011(5)
C108 0.041(7) 0.038(6) 0.036(6) 0.004(5) 0.002(5) 0.017(5)
C109 0.031(6) 0.027(6) 0.048(7) 0.005(5) -0.016(5) 0.009(5)
C110 0.042(7) 0.041(7) 0.053(8) 0.027(6) -0.005(6) -0.001(5)
C111 0.048(7) 0.044(7) 0.032(6) 0.009(5) 0.002(5) 0.004(6)
C112 0.053(8) 0.031(7) 0.080(10) 0.006(6) -0.024(7) 0.003(6)
C113 0.050(7) 0.023(6) 0.043(7) 0.010(5) -0.013(6) -0.001(5)
C114 0.050(7) 0.022(5) 0.030(6) -0.001(4) 0.011(5) 0.001(5)
C115 0.058(8) 0.024(6) 0.038(6) 0.003(5) 0.020(6) 0.014(5)
C116 0.039(6) 0.043(6) 0.039(6) 0.015(5) 0.011(5) 0.012(5)
N201 0.025(5) 0.032(5) 0.052(6) 0.012(4) 0.004(4) 0.015(4)
C201 0.068(10) 0.031(7) 0.088(11) 0.006(7) 0.000(8) 0.015(7)
N202 0.031(5) 0.038(5) 0.045(6) 0.017(4) 0.012(4) 0.012(4)
C202 0.036(6) 0.040(7) 0.067(9) 0.029(6) 0.010(6) 0.013(5)
C203 0.027(5) 0.029(5) 0.035(6) 0.005(5) 0.001(5) 0.010(4)
N203 0.053(6) 0.047(6) 0.035(5) 0.013(5) 0.009(5) 0.023(5)
C204 0.024(5) 0.034(6) 0.037(6) 0.016(5) 0.003(4) 0.008(4)
N204 0.23(2) 0.063(9) 0.047(8) 0.006(7) 0.047(10) 0.063(12)
C205 0.053(8) 0.069(9) 0.043(7) 0.029(6) 0.018(6) 0.033(7)
C206 0.032(6) 0.043(6) 0.039(6) 0.020(5) 0.015(5) 0.011(5)
C207 0.026(5) 0.038(6) 0.030(6) 0.006(5) 0.007(4) -0.001(5)
C208 0.024(5) 0.037(6) 0.028(5) 0.016(5) 0.005(4) 0.007(4)
C209 0.028(5) 0.031(5) 0.034(6) 0.016(5) 0.012(5) 0.006(4)
C210 0.041(6) 0.038(6) 0.027(6) 0.005(5) 0.007(5) 0.006(5)
C211 0.031(6) 0.054(7) 0.035(6) 0.015(5) 0.009(5) 0.011(5)
C212 0.048(7) 0.043(6) 0.036(6) 0.020(5) 0.013(5) 0.017(5)
C213 0.23(3) 0.055(11) 0.070(12) 0.008(9) 0.053(15) 0.012(14)
C214 0.061(9) 0.081(11) 0.056(9) 0.014(8) 0.016(7) 0.017(8)
C215 0.110(15) 0.129(17) 0.070(12) 0.040(12) 0.048(11) 0.078(14)
C216 0.73(11) 0.15(3) 0.11(2) 0.00(2) 0.14(4) 0.23(5)
C301 0.120(17) 0.080(13) 0.092(15) 0.013(11) -0.015(12) 0.011(12)
N301 0.047(7) 0.046(7) 0.092(10) 0.024(7) -0.013(6) 0.000(5)
C302 0.045(8) 0.043(8) 0.080(11) 0.032(8) -0.023(7) -0.011(6)
N302 0.030(5) 0.038(6) 0.083(9) 0.024(6) -0.011(5) 0.002(4)
C303 0.036(7) 0.030(7) 0.106(13) 0.018(8) -0.007(8) 0.000(5)
C304 0.030(7) 0.035(7) 0.107(13) 0.034(8) -0.007(7) 0.000(5)
C305 0.045(8) 0.049(8) 0.088(11) 0.026(8) -0.011(7) 0.016(6)
C306 0.035(7) 0.029(6) 0.081(10) 0.021(6) -0.007(6) 0.010(5)
C307 0.037(7) 0.036(7) 0.083(10) 0.024(7) 0.005(7) 0.016(5)
C308 0.040(7) 0.040(7) 0.078(9) 0.027(7) -0.009(7) 0.012(6)

loop_
_atom_type_symbol
_atom_type_description
_atom_type_scat_dispersion_real
_atom_type_scat_dispersion_imag
_atom_type_scat_source
C C 0.0033 0.0016 'International Tables Vol C Tables 4.2.6.8 and 6.1.1.4'
H H 0.0000 0.0000 'International Tables Vol C Tables 4.2.6.8 and 6.1.1.4'
N N 0.0061 0.0033 'International Tables Vol C Tables 4.2.6.8 and 6.1.1.4'
O O 0.0106 0.0060 'International Tables Vol C Tables 4.2.6.8 and 6.1.1.4'
S S 0.1246 0.1234 'International Tables Vol C Tables 4.2.6.8 and 6.1.1.4'
Gd Gd -0.1653 3.9035 'International Tables Vol C Tables 4.2.6.8 and 6.1.1.4'

loop_
_geom_angle_atom_site_label_1
_geom_angle_atom_site_label_2
_geom_angle_atom_site_label_3
_geom_angle
_geom_angle_site_symmetry_1
_geom_angle_site_symmetry_3
O03W Gd1 O16W 136.5(18) 2_666 2_666
O03W Gd1 Gd1 70.9(15) 2_666 2_666
O16W Gd1 Gd1 72.1(11) 2_666 2_666
O03W Gd1 O01W 58.8(15) 2_666 2_666
O16W Gd1 O01W 83.9(11) 2_666 2_666
Gd1 Gd1 O01W 61.8(4) 2_666 2_666
O03W Gd1 O15W 59.6(15) 2_666 .
O16W Gd1 O15W 159.9(11) 2_666 .
Gd1 Gd1 O15W 111.9(4) 2_666 .
O01W Gd1 O15W 115.7(6) 2_666 .
O03W Gd1 O04W 137.8(15) 2_666 .
O16W Gd1 O04W 37.1(12) 2_666 .
Gd1 Gd1 O04W 103.4(5) 2_666 .
O01W Gd1 O04W 81.2(6) 2_666 .
O15W Gd1 O04W 144.7(6) . .
O03W Gd1 O03W 112.5(14) 2_666 .
O16W Gd1 O03W 35.8(13) 2_666 .
Gd1 Gd1 O03W 41.7(10) 2_666 .
O01W Gd1 O03W 84.4(11) 2_666 .
O15W Gd1 O03W 136.1(11) . .
O04W Gd1 O03W 72.8(12) . .
O03W Gd1 O13A 139.9(15) 2_666 .
O16W Gd1 O13A 83.6(11) 2_666 .
Gd1 Gd1 O13A 139.3(3) 2_666 .
O01W Gd1 O13A 148.3(5) 2_666 .
O15W Gd1 O13A 81.4(4) . .
O04W Gd1 O13A 71.2(5) . .
O03W Gd1 O13A 101.7(10) . .
O03W Gd1 O01W 101.0(16) 2_666 .
O16W Gd1 O01W 78.9(12) 2_666 .
Gd1 Gd1 O01W 59.7(4) 2_666 .
O01W Gd1 O01W 121.5(4) 2_666 .
O15W Gd1 O01W 86.3(6) . .
O04W Gd1 O01W 111.9(6) . .
O03W Gd1 O01W 51.1(11) . .
O13A Gd1 O01W 84.3(5) . .
O03W Gd1 O02W 81.9(16) 2_666 .
O16W Gd1 O02W 115.7(12) 2_666 .
Gd1 Gd1 O02W 141.4(4) 2_666 .
O01W Gd1 O02W 80.9(6) 2_666 .
O15W Gd1 O02W 74.2(6) . .
O04W Gd1 O02W 78.8(6) . .
O03W Gd1 O02W 149.7(11) . .
O13A Gd1 O02W 78.6(5) . .
O01W Gd1 O02W 155.7(6) . .
O03W Gd1 O16W 32.7(16) 2_666 .
O16W Gd1 O16W 116.6(10) 2_666 .
Gd1 Gd1 O16W 44.4(8) 2_666 .
O01W Gd1 O16W 68.6(9) 2_666 .
O15W Gd1 O16W 70.1(9) . .
O04W Gd1 O16W 143.5(9) . .
O03W Gd1 O16W 83.9(12) . .
O13A Gd1 O16W 142.6(8) . .
O01W Gd1 O16W 70.5(9) . .
O02W Gd1 O16W 114.5(9) . .
O20W Gd3 O21W 55.2(7) . .
O20W Gd3 O18W 166.4(7) . .
O21W Gd3 O18W 138.4(7) . .
O20W Gd3 O19W 109.8(9) . .
O21W Gd3 O19W 84.6(8) . .
O18W Gd3 O19W 75.4(9) . .
O09W Gd2 O11W 128.0(8) . .
O09W Gd2 O06W 92.1(10) . .
O11W Gd2 O06W 139.7(11) . .
O09W Gd2 O07W 138.9(8) . .
O11W Gd2 O07W 66.5(10) . .
O06W Gd2 O07W 86.5(11) . .
O09W Gd2 O10W 87.2(9) . .
O11W Gd2 O10W 99.9(10) . .
O06W Gd2 O10W 75.2(12) . .
O07W Gd2 O10W 131.4(10) . .
O09W Gd2 O05W 69.4(7) . .
O11W Gd2 O05W 66.3(9) . .
O06W Gd2 O05W 139.1(11) . .
O07W Gd2 O05W 131.5(9) . .
O10W Gd2 O05W 68.0(9) . .
O09W Gd2 O08W 86.8(7) . .
O11W Gd2 O08W 54.6(8) . .
O06W Gd2 O08W 145.7(11) . .
O07W Gd2 O08W 72.5(9) . .
O10W Gd2 O08W 138.8(10) . .
O05W Gd2 O08W 71.8(8) . .
O10A C11A C12A 116.9(9) . .
O10A C11A C16A 121.8(9) . .
C12A C11A C16A 121.3(9) . .
C13A C12A C11A 119.8(9) . .
C13A C12A C10' 114.1(15) . .
C11A C12A C10' 125.5(15) . .
C13A C12A C10A 124.4(13) . .
C11A C12A C10A 115.7(13) . .
C10' C12A C10A 14.0(15) . .
C12A C13A C14A 120.1(10) . .
C12A C13A H13A 119.9 . .
C14A C13A H13A 119.9 . .
C15A C14A C13A 120.0(10) . .
C15A C14A S1A 120.6(8) . .
C13A C14A S1A 119.4(8) . .
C14A C15A C16A 121.4(10) . .
C14A C15A H15A 119.3 . .
C16A C15A H15A 119.3 . .
C15A C16A C11A 117.3(9) . .
C15A C16A C50A 116.0(16) . .
C11A C16A C50A 126.6(16) . .
C15A C16A C50' 123.3(16) . .
C11A C16A C50' 119.5(16) . .
C50A C16A C50' 8(2) . .
O13A S1A O11A 114.1(6) . .
O13A S1A O12A 112.1(6) . .
O11A S1A O12A 109.0(6) . .
O13A S1A C14A 107.6(5) . .
O11A S1A C14A 107.9(5) . .
O12A S1A C14A 105.8(5) . .
S1A O13A Gd1 136.5(6) . .
C26A C10A C12A 117.9(16) . .
C26A C10A H10C 107.8 . .
C12A C10A H10C 107.8 . .
C26A C10A H10D 107.8 . .
C12A C10A H10D 107.8 . .
H10C C10A H10D 107.2 . .
O20A C21A C22A 120.7(14) . .
O20A C21A C26A 119.3(13) . .
C22A C21A C26A 120.0 . .
C21A C22A C23A 120.0 . .
C21A C22A C20A 124.2(13) . .
C23A C22A C20A 115.6(13) . .
C24A C23A C22A 120.0 . .
C24A C23A H23A 120.0 . .
C22A C23A H23A 120.0 . .
C23A C24A C25A 120.0 . .
C23A C24A S2A 119.7(4) . .
C25A C24A S2A 120.3(4) . .
C24A C25A C26A 120.0 . .
C24A C25A H25A 120.0 . .
C26A C25A H25A 120.0 . .
C21A C26A C25A 120.0 . .
C21A C26A C10A 114.6(13) . .
C25A C26A C10A 125.3(13) . .
O23A S2A O22A 109.5 . .
O23A S2A O21A 109.5 . .
O22A S2A O21A 109.5 . .
O23A S2A C24A 116.8(3) . .
O22A S2A C24A 106.8(3) . .
O21A S2A C24A 104.5(4) . .
C22A C20A C36A 121.9(18) . .
C22A C20A H20C 106.8 . .
C36A C20A H20C 106.8 . .
C22A C20A H20D 106.8 . .
C36A C20A H20D 106.8 . .
H20C C20A H20D 106.7 . .
O30A C31A C32A 123.8(11) . .
O30A C31A C36A 116.2(11) . .
C32A C31A C36A 120.0 . .
C31A C32A C33A 120.0 . .
C31A C32A C30A 121.7(10) . .
C33A C32A C30A 118.2(10) . .
C32A C33A C34A 120.0 . .
C32A C33A H33A 120.0 . .
C34A C33A H33A 120.0 . .
C35A C34A C33A 120.0 . .
C35A C34A S3A 119.6(8) . .
C33A C34A S3A 120.3(8) . .
C34A C35A C36A 120.0 . .
C34A C35A H35A 120.0 . .
C36A C35A H35A 120.0 . .
C35A C36A C31A 120.0 . .
C35A C36A C20A 116.8(12) . .
C31A C36A C20A 123.2(12) . .
O32A S3A O33A 115.8(8) . .
O32A S3A O31A 115.3(8) . .
O33A S3A O31A 114.1(8) . .
O32A S3A C34A 103.3(9) . .
O33A S3A C34A 103.1(9) . .
O31A S3A C34A 102.7(9) . .
C32A C30A C46A 116.7(14) . .
C32A C30A H30C 108.1 . .
C46A C30A H30C 108.1 . .
C32A C30A H30D 108.1 . .
C46A C30A H30D 108.1 . .
H30C C30A H30D 107.3 . .
O40A C41A C42A 120.9(11) . .
O40A C41A C46A 119.1(11) . .
C42A C41A C46A 120.0 . .
C43A C42A C41A 120.0 . .
C43A C42A C40A 115.6(12) . .
C41A C42A C40A 124.2(12) . .
C42A C43A C44A 120.0 . .
C42A C43A H43A 120.0 . .
C44A C43A H43A 120.0 . .
C45A C44A C43A 120.0 . .
C45A C44A S4A 121.9(7) . .
C43A C44A S4A 118.1(7) . .
C46A C45A C44A 120.0 . .
C46A C45A H45A 120.0 . .
C44A C45A H45A 120.0 . .
C45A C46A C41A 120.0 . .
C45A C46A C30A 119.1(10) . .
C41A C46A C30A 120.8(10) . .
O42A S4A O41A 113.2(6) . .
O42A S4A O43A 112.4(6) . .
O41A S4A O43A 111.5(6) . .
O42A S4A C44A 107.5(6) . .
O41A S4A C44A 105.9(6) . .
O43A S4A C44A 105.8(6) . .
C56A C40A C42A 112.4(14) . .
C56A C40A H40A 109.1 . .
C42A C40A H40A 109.1 . .
C56A C40A H40B 109.1 . .
C42A C40A H40B 109.1 . .
H40A C40A H40B 107.8 . .
O50A C51A C52A 116.4(12) . .
O50A C51A C56A 123.6(12) . .
C52A C51A C56A 120.0 . .
C53A C52A C51A 120.0 . .
C53A C52A C50A 116.2(16) . .
C51A C52A C50A 123.5(16) . .
C52A C53A C54A 120.0 . .
C52A C53A H53A 120.0 . .
C54A C53A H53A 120.0 . .
C55A C54A C53A 120.0 . .
C55A C54A S5A 120.9(5) . .
C53A C54A S5A 119.1(5) . .
C54A C55A C56A 120.0 . .
C54A C55A H55A 120.0 . .
C56A C55A H55A 120.0 . .
C51A C56A C55A 120.0 . .
C51A C56A C40A 122.1(11) . .
C55A C56A C40A 117.9(11) . .
O53A S5A O51A 113.5(5) . .
O53A S5A O52A 113.4(5) . .
O51A S5A O52A 112.1(6) . .
O53A S5A C54A 106.5(5) . .
O51A S5A C54A 106.1(5) . .
O52A S5A C54A 104.3(5) . .
C16A C50A C52A 116(2) . .
C16A C50A H50A 108.4 . .
C52A C50A H50A 108.4 . .
C16A C50A H50B 108.4 . .
C52A C50A H50B 108.4 . .
H50A C50A H50B 107.4 . .
C12A C10' C26' 111.0(19) . .
C12A C10' H10G 109.4 . .
C26' C10' H10G 109.4 . .
C12A C10' H10K 109.4 . .
C26' C10' H10K 109.4 . .
H10G C10' H10K 108.0 . .
O20' C21' C22' 115.3(14) . .
O20' C21' C26' 124.7(14) . .
C22' C21' C26' 120.0 . .
C21' C22' C23' 120.0 . .
C21' C22' C20' 133.6(17) . .
C23' C22' C20' 106.3(17) . .
C24' C23' C22' 120.0 . .
C24' C23' H23' 120.0 . .
C22' C23' H23' 120.0 . .
C25' C24' C23' 120.0 . .
C25' C24' S2' 120.3(4) . .
C23' C24' S2' 119.7(4) . .
C24' C25' C26' 120.0 . .
C24' C25' H25' 120.0 . .
C26' C25' H25' 120.0 . .
C25' C26' C21' 120.0 . .
C25' C26' C10' 113.2(14) . .
C21' C26' C10' 126.6(13) . .
O21' S2' O23' 109.5 . .
O21' S2' O22' 109.5 . .
O23' S2' O22' 109.5 . .
O21' S2' C24' 108.3(3) . .
O23' S2' C24' 110.1(3) . .
O22' S2' C24' 110.1(4) . .
C22' C20' C36' 114(3) . .
C22' C20' H20G 108.7 . .
C36' C20' H20G 108.7 . .
C22' C20' H20K 108.7 . .
C36' C20' H20K 108.7 . .
H20G C20' H20K 107.6 . .
O30' C31' C32' 126.2(15) . .
O30' C31' C36' 113.8(15) . .
C32' C31' C36' 120.0 . .
C33' C32' C31' 120.0 . .
C33' C32' C30' 120.8(15) . .
C31' C32' C30' 118.6(15) . .
C32' C33' C34' 120.0 . .
C32' C33' H33' 120.0 . .
C34' C33' H33' 120.0 . .
C35' C34' C33' 120.0 . .
C35' C34' S3' 120.7(10) . .
C33' C34' S3' 119.3(10) . .
C34' C35' C36' 120.0 . .
C34' C35' H35' 120.0 . .
C36' C35' H35' 120.0 . .
C35' C36' C31' 120.0 . .
C35' C36' C20' 115.0(19) . .
C31' C36' C20' 124.5(18) . .
O33' S3' O31' 116.8(7) . .
O33' S3' O32' 117.5(7) . .
O31' S3' O32' 114.6(7) . .
O33' S3' C34' 102.3(8) . .
O31' S3' C34' 101.1(8) . .
O32' S3' C34' 100.3(8) . .
C46' C30' C32' 113(2) . .
C46' C30' H30G 108.9 . .
C32' C30' H30G 108.9 . .
C46' C30' H30H 108.9 . .
C32' C30' H30H 108.9 . .
H30G C30' H30H 107.7 . .
O40' C41' C46' 121(2) . .
O40' C41' C42' 120.4(18) . .
C46' C41' C42' 118.5(14) . .
C41' C42' C43' 120.0 . .
C41' C42' C40' 121.1(15) . .
C43' C42' C40' 118.7(15) . .
C42' C43' C44' 120.0(14) . .
C42' C43' H43' 120.0 . .
C44' C43' H43' 120.0 . .
C45' C44' C43' 116.6(16) . .
C45' C44' S4' 119.7(14) . .
C43' C44' S4' 123.6(14) . .
C44' C45' C46' 125(2) . .
C44' C45' H45' 117.6 . .
C46' C45' H45' 117.6 . .
C45' C46' C41' 120(2) . .
C45' C46' C30' 122(2) . .
C41' C46' C30' 118(2) . .
O43' S4' O41' 113.3(6) . .
O43' S4' O42' 112.6(6) . .
O41' S4' O42' 112.8(6) . .
O43' S4' C44' 106.2(6) . .
O41' S4' C44' 105.8(6) . .
O42' S4' C44' 105.4(5) . .
C56' C40' C42' 113.2(16) . .
C56' C40' H40E 108.9 . .
C42' C40' H40E 108.9 . .
C56' C40' H40F 108.9 . .
C42' C40' H40F 108.9 . .
H40E C40' H40F 107.7 . .
O50' C51' C52' 119.1(11) . .
O50' C51' C56' 120.9(11) . .
C52' C51' C56' 120.0 . .
C51' C52' C53' 120.0 . .
C51' C52' C50' 114.5(17) . .
C53' C52' C50' 125.4(17) . .
C52' C53' C54' 120.0 . .
C52' C53' H53' 120.0 . .
C54' C53' H53' 120.0 . .
C55' C54' C53' 120.0 . .
C55' C54' S5' 122.8(9) . .
C53' C54' S5' 117.2(9) . .
C54' C55' C56' 120.0 . .
C54' C55' H55' 120.0 . .
C56' C55' H55' 120.0 . .
C51' C56' C55' 120.0 . .
C51' C56' C40' 123.8(13) . .
C55' C56' C40' 116.1(13) . .
O51' S5' O52' 113.3(7) . .
O51' S5' O53' 113.0(7) . .
O52' S5' O53' 112.7(7) . .
O51' S5' C54' 105.8(7) . .
O52' S5' C54' 105.9(6) . .
O53' S5' C54' 105.4(6) . .
C52' C50' C16A 116(2) . .
C52' C50' H50E 108.3 . .
C16A C50' H50E 108.3 . .
C52' C50' H50F 108.3 . .
C16A C50' H50F 108.3 . .
H50E C50' H50F 107.4 . .
O10B C11B C12B 121.1(9) . .
O10B C11B C16B 116.8(9) . .
C12B C11B C16B 121.9(9) . .
C13B C12B C11B 117.7(10) . .
C13B C12B C10B 120.7(9) . .
C11B C12B C10B 121.6(9) . .
C14B C13B C12B 121.5(10) . .
C14B C13B H13B 119.2 . .
C12B C13B H13B 119.2 . .
C13B C14B C15B 119.8(10) . .
C13B C14B S1B 118.6(9) . .
C15B C14B S1B 121.6(9) . .
C16B C15B C14B 121.3(10) . .
C16B C15B H15B 119.3 . .
C14B C15B H15B 119.3 . .
C15B C16B C11B 117.0(9) . .
C15B C16B C50B 122.7(9) . .
C11B C16B C50B 119.9(9) . .
O11B S1B O13B 115.8(7) . .
O11B S1B O12B 114.3(9) . .
O13B S1B O12B 106.5(9) . .
O11B S1B C14B 107.4(7) . .
O13B S1B C14B 105.7(6) . .
O12B S1B C14B 106.4(8) . .
C26B C10B C12B 115.1(8) . .
C26B C10B H10E 108.5 . .
C12B C10B H10E 108.5 . .
C26B C10B H10F 108.5 . .
C12B C10B H10F 108.5 . .
H10E C10B H10F 107.5 . .
O20B C21B C26B 117.1(8) . .
O20B C21B C22B 121.5(8) . .
C26B C21B C22B 121.4(9) . .
C23B C22B C21B 118.2(9) . .
C23B C22B C20B 121.6(9) . .
C21B C22B C20B 120.2(8) . .
C24B C23B C22B 121.6(10) . .
C24B C23B H23B 119.2 . .
C22B C23B H23B 119.2 . .
C23B C24B C25B 120.3(9) . .
C23B C24B S2B 118.9(8) . .
C25B C24B S2B 120.8(8) . .
C24B C25B C26B 120.7(10) . .
C24B C25B H25B 119.6 . .
C26B C25B H25B 119.6 . .
C21B C26B C25B 117.7(9) . .
C21B C26B C10B 120.2(9) . .
C25B C26B C10B 122.1(9) . .
O22B S2B O23B 113.9(6) . .
O22B S2B O26B 55.6(8) . .
O23B S2B O26B 146.8(8) . .
O22B S2B O24B 59.7(9) . .
O23B S2B O24B 56.7(9) . .
O26B S2B O24B 113.0(5) . .
O22B S2B O25B 148.1(9) . .
O23B S2B O25B 57.7(9) . .
O26B S2B O25B 112.4(6) . .
O24B S2B O25B 112.5(6) . .
O22B S2B O21B 112.2(6) . .
O23B S2B O21B 111.9(6) . .
O26B S2B O21B 58.4(9) . .
O24B S2B O21B 148.5(9) . .
O25B S2B O21B 56.4(9) . .
O22B S2B C24B 106.1(6) . .
O23B S2B C24B 106.4(6) . .
O26B S2B C24B 106.8(5) . .
O24B S2B C24B 105.9(5) . .
O25B S2B C24B 105.7(5) . .
O21B S2B C24B 105.6(6) . .
C22B C20B C36B 112.4(8) . .
C22B C20B H20E 109.1 . .
C36B C20B H20E 109.1 . .
C22B C20B H20F 109.1 . .
C36B C20B H20F 109.1 . .
H20E C20B H20F 107.9 . .
O30B C31B C36B 122.9(9) . .
O30B C31B C32B 116.1(9) . .
C36B C31B C32B 120.9(9) . .
C33B C32B C31B 119.1(9) . .
C33B C32B C30B 119.9(9) . .
C31B C32B C30B 120.9(9) . .
C32B C33B C34B 120.1(9) . .
C32B C33B H33B 119.9 . .
C34B C33B H33B 119.9 . .
C35B C34B C33B 120.4(9) . .
C35B C34B S3B 120.4(7) . .
C33B C34B S3B 119.1(7) . .
C34B C35B C36B 121.0(9) . .
C34B C35B H35B 119.5 . .
C36B C35B H35B 119.5 . .
C35B C36B C31B 118.3(9) . .
C35B C36B C20B 119.9(9) . .
C31B C36B C20B 121.7(9) . .
O33B S3B O36B 139.8(8) . .
O33B S3B O31B 117.8(5) . .
O36B S3B O31B 48.9(8) . .
O33B S3B O34B 49.9(8) . .
O36B S3B O34B 114.9(6) . .
O31B S3B O34B 144.8(8) . .
O33B S3B O35B 59.3(8) . .
O36B S3B O35B 110.9(6) . .
O31B S3B O35B 64.5(8) . .
O34B S3B O35B 108.4(6) . .
O33B S3B O32B 110.5(5) . .
O36B S3B O32B 59.0(8) . .
O31B S3B O32B 107.4(5) . .
O34B S3B O32B 62.4(8) . .
O35B S3B O32B 153.3(8) . .
O33B S3B C34B 110.1(5) . .
O36B S3B C34B 110.1(6) . .
O31B S3B C34B 107.4(5) . .
O34B S3B C34B 107.7(5) . .
O35B S3B C34B 104.3(5) . .
O32B S3B C34B 102.4(4) . .
C46B C30B C32B 112.3(8) . .
C46B C30B H30E 109.1 . .
C32B C30B H30E 109.1 . .
C46B C30B H30F 109.1 . .
C32B C30B H30F 109.1 . .
H30E C30B H30F 107.9 . .
C43B C42B C41B 117.5(9) . .
C43B C42B C40B 120.5(9) . .
C41B C42B C40B 122.0(9) . .
O40B C41B C42B 118.0(8) . .
O40B C41B C46B 120.4(9) . .
C42B C41B C46B 121.6(9) . .
C44B C43B C42B 121.3(9) . .
C44B C43B H43B 119.4 . .
C42B C43B H43B 119.4 . .
C43B C44B C45B 120.7(9) . .
C43B C44B S4B 119.3(7) . .
C45B C44B S4B 120.0(7) . .
C44B C45B C46B 121.2(9) . .
C44B C45B H45B 119.4 . .
C46B C45B H45B 119.4 . .
C45B C46B C41B 117.7(9) . .
C45B C46B C30B 120.9(9) . .
C41B C46B C30B 121.4(9) . .
O45B S4B O41B 133.4(7) . .
O45B S4B O43B 85.2(7) . .
O41B S4B O43B 114.4(5) . .
O45B S4B O46B 114.3(5) . .
O41B S4B O46B 85.3(7) . .
O43B S4B O46B 31.3(7) . .
O45B S4B O42B 26.1(7) . .
O41B S4B O42B 113.5(5) . .
O43B S4B O42B 110.6(5) . .
O46B S4B O42B 137.0(7) . .
O45B S4B O44B 112.9(5) . .
O41B S4B O44B 26.5(7) . .
O43B S4B O44B 137.2(7) . .
O46B S4B O44B 110.9(5) . .
O42B S4B O44B 89.2(7) . .
O45B S4B C44B 107.4(5) . .
O41B S4B C44B 106.9(5) . .
O43B S4B C44B 105.5(5) . .
O46B S4B C44B 105.5(5) . .
O42B S4B C44B 105.1(5) . .
O44B S4B C44B 105.2(5) . .
C42B C40B C56B 112.5(7) . .
C42B C40B H40C 109.1 . .
C56B C40B H40C 109.1 . .
C42B C40B H40D 109.1 . .
C56B C40B H40D 109.1 . .
H40C C40B H40D 107.8 . .
O50B C51B C56B 116.5(8) . .
O50B C51B C52B 121.5(9) . .
C56B C51B C52B 121.9(9) . .
C53B C52B C51B 118.2(9) . .
C53B C52B C50B 119.9(8) . .
C51B C52B C50B 121.7(9) . .
C54B C53B C52B 120.9(9) . .
C54B C53B H53B 119.6 . .
C52B C53B H53B 119.6 . .
C53B C54B C55B 120.8(9) . .
C53B C54B S5B 120.0(7) . .
C55B C54B S5B 119.1(8) . .
C54B C55B C56B 120.7(9) . .
C54B C55B H55B 119.7 . .
C56B C55B H55B 119.7 . .
C55B C56B C51B 117.5(8) . .
C55B C56B C40B 121.2(8) . .
C51B C56B C40B 121.2(8) . .
O51B S5B O52B 113.5(5) . .
O51B S5B O53B 112.7(5) . .
O52B S5B O53B 111.5(5) . .
O51B S5B C54B 107.1(5) . .
O52B S5B C54B 105.9(5) . .
O53B S5B C54B 105.5(4) . .
C52B C50B C16B 119.4(8) . .
C52B C50B H50C 107.5 . .
C16B C50B H50C 107.5 . .
C52B C50B H50D 107.5 . .
C16B C50B H50D 107.5 . .
H50C C50B H50D 107.0 . .
C102 N101 C103 108.3(8) . .
C102 N101 C101 126.7(9) . .
C103 N101 C101 125.0(9) . .
N101 C101 H10H 109.5 . .
N101 C101 H10I 109.5 . .
H10H C101 H10I 109.5 . .
N101 C101 H10J 109.5 . .
H10H C101 H10J 109.5 . .
H10I C101 H10J 109.5 . .
C102 N102 C104 107.9(9) . .
C102 N102 C105 125.3(9) . .
C104 N102 C105 126.7(9) . .
N101 C102 N102 109.9(9) . .
N101 C102 H102 125.0 . .
N102 C102 H102 125.0 . .
C113 N103 C114 107.3(10) . .
C113 N103 C112 128.6(9) . .
C114 N103 C112 124.1(9) . .
C104 C103 N101 106.4(9) . .
C104 C103 H103 126.8 . .
N101 C103 H103 126.8 . .
C113 N104 C115 107.4(10) . .
C113 N104 C116 126.3(9) . .
C115 N104 C116 126.4(9) . .
N102 C104 C103 107.5(9) . .
N102 C104 H104 126.3 . .
C103 C104 H104 126.3 . .
N102 C105 C106 112.2(8) . .
N102 C105 H10A 109.2 . .
C106 C105 H10A 109.2 . .
N102 C105 H10B 109.2 . .
C106 C105 H10B 109.2 . .
H10A C105 H10B 107.9 . .
C111 C106 C107 119.2(10) . .
C111 C106 C105 121.1(10) . .
C107 C106 C105 119.8(10) . .
C108 C107 C106 119.5(10) . .
C108 C107 H107 120.2 . .
C106 C107 H107 120.2 . .
C107 C108 C109 121.1(11) . .
C107 C108 H108 119.5 . .
C109 C108 H108 119.5 . .
C110 C109 C108 118.9(10) . .
C110 C109 C112 121.2(12) . .
C108 C109 C112 119.9(12) . .
C109 C110 C111 120.4(11) . .
C109 C110 H110 119.8 . .
C111 C110 H110 119.8 . .
C106 C111 C110 120.9(11) . .
C106 C111 H111 119.5 . .
C110 C111 H111 119.5 . .
N103 C112 C109 111.6(9) . .
N103 C112 H11A 109.3 . .
C109 C112 H11A 109.3 . .
N103 C112 H11B 109.3 . .
C109 C112 H11B 109.3 . .
H11A C112 H11B 108.0 . .
N103 C113 N104 110.4(9) . .
N103 C113 H113 124.8 . .
N104 C113 H113 124.8 . .
C115 C114 N103 107.5(10) . .
C115 C114 H114 126.3 . .
N103 C114 H114 126.3 . .
C114 C115 N104 107.4(9) . .
C114 C115 H115 126.3 . .
N104 C115 H115 126.3 . .
N104 C116 H11H 109.5 . .
N104 C116 H11I 109.5 . .
H11H C116 H11I 109.5 . .
N104 C116 H11J 109.5 . .
H11H C116 H11J 109.5 . .
H11I C116 H11J 109.5 . .
C202 N201 C203 108.1(9) . .
C202 N201 C201 126.5(11) . .
C203 N201 C201 125.3(11) . .
N201 C201 H20H 109.5 . .
N201 C201 H20I 109.5 . .
H20H C201 H20I 109.5 . .
N201 C201 H20J 109.5 . .
H20H C201 H20J 109.5 . .
H20I C201 H20J 109.5 . .
C202 N202 C204 107.7(10) . .
C202 N202 C205 126.1(10) . .
C204 N202 C205 126.0(9) . .
N201 C202 N202 109.9(10) . .
N201 C202 H202 125.0 . .
N202 C202 H202 125.0 . .
C204 C203 N201 107.0(10) . .
C204 C203 H203 126.5 . .
N201 C203 H203 126.5 . .
C213 N203 C214 108.2(13) . .
C213 N203 C212 128.9(13) . .
C214 N203 C212 122.8(11) . .
C203 C204 N202 107.2(9) . .
C203 C204 H204 126.4 . .
N202 C204 H204 126.4 . .
C213 N204 C215 107.9(14) . .
C213 N204 C216 128(2) . .
C215 N204 C216 124(2) . .
N202 C205 C206 116.0(9) . .
N202 C205 H20A 108.3 . .
C206 C205 H20A 108.3 . .
N202 C205 H20B 108.3 . .
C206 C205 H20B 108.3 . .
H20A C205 H20B 107.4 . .
C207 C206 C211 118.4(10) . .
C207 C206 C205 123.4(10) . .
C211 C206 C205 118.1(10) . .
C208 C207 C206 120.0(10) . .
C208 C207 H207 120.0 . .
C206 C207 H207 120.0 . .
C207 C208 C209 121.6(9) . .
C207 C208 H208 119.2 . .
C209 C208 H208 119.2 . .
C208 C209 C210 118.6(10) . .
C208 C209 C212 117.8(9) . .
C210 C209 C212 123.6(9) . .
C211 C210 C209 120.4(10) . .
C211 C210 H210 119.8 . .
C209 C210 H210 119.8 . .
C210 C211 C206 121.0(10) . .
C210 C211 H211 119.5 . .
C206 C211 H211 119.5 . .
N203 C212 C209 116.7(9) . .
N203 C212 H21A 108.1 . .
C209 C212 H21A 108.1 . .
N203 C212 H21B 108.1 . .
C209 C212 H21B 108.1 . .
H21A C212 H21B 107.3 . .
N203 C213 N204 110.3(18) . .
N203 C213 H213 124.9 . .
N204 C213 H213 124.9 . .
C215 C214 N203 105.7(15) . .
C215 C214 H214 127.2 . .
N203 C214 H214 127.2 . .
C214 C215 N204 107.3(15) . .
C214 C215 H215 126.4 . .
N204 C215 H215 126.4 . .
N204 C216 H21H 109.5 . .
N204 C216 H21I 109.5 . .
H21H C216 H21I 109.5 . .
N204 C216 H21J 109.5 . .
H21H C216 H21J 109.5 . .
H21I C216 H21J 109.5 . .
N301 C301 H30I 109.5 . .
N301 C301 H30J 109.5 . .
H30I C301 H30J 109.5 . .
N301 C301 H30K 109.5 . .
H30I C301 H30K 109.5 . .
H30J C301 H30K 109.5 . .
C302 N301 C303 108.0(14) . .
C302 N301 C301 125.0(13) . .
C303 N301 C301 126.9(14) . .
N302 C302 N301 110.3(12) . .
N302 C302 H302 124.9 . .
N301 C302 H302 124.9 . .
C302 N302 C304 107.2(13) . .
C302 N302 C305 127.0(11) . .
C304 N302 C305 125.8(13) . .
C304 C303 N301 107.3(13) . .
C304 C303 H303 126.3 . .
N301 C303 H303 126.3 . .
C303 C304 N302 107.2(13) . .
C303 C304 H304 126.4 . .
N302 C304 H304 126.4 . .
N302 C305 C306 112.8(11) . .
N302 C305 H30A 109.0 . .
C306 C305 H30A 109.0 . .
N302 C305 H30B 109.0 . .
C306 C305 H30B 109.0 . .
H30A C305 H30B 107.8 . .
C307 C306 C308 119.4(12) . 2_766
C307 C306 C305 119.3(13) . .
C308 C306 C305 121.3(14) 2_766 .
C306 C307 C308 120.5(13) . .
C306 C307 H307 119.8 . .
C308 C307 H307 119.8 . .
C306 C308 C307 120.1(14) 2_766 .
C306 C308 H308 120.0 2_766 .
C307 C308 H308 120.0 . .
Gd1 O01W Gd1 58.5(4) 2_666 .
Gd1 O03W Gd1 67.5(14) 2_666 .
Gd1 O16W Gd1 63.4(10) 2_666 .

loop_
_geom_bond_atom_site_label_1
_geom_bond_atom_site_label_2
_geom_bond_distance
_geom_bond_site_symmetry_2
Gd1 Gd1 2.355(3) 2_666
Gd1 O01W 2.383(17) 2_666
Gd1 O15W 2.392(17) .
Gd1 O04W 2.407(19) .
Gd1 O03W 2.41(4) .
Gd1 O13A 2.415(9) .
Gd1 O01W 2.434(18) .
Gd1 O02W 2.495(18) .
Gd1 O16W 2.51(4) .
Gd3 O20W 2.251(9) .
Gd3 O21W 2.266(9) .
Gd3 O18W 2.276(9) .
Gd3 O19W 2.286(10) .
Gd2 O09W 2.285(9) .
Gd2 O11W 2.289(10) .
Gd2 O06W 2.289(10) .
Gd2 O07W 2.290(10) .
Gd2 O10W 2.294(10) .
Gd2 O05W 2.301(10) .
Gd2 O08W 2.303(10) .
O10A C11A 1.368(12) .
C11A C12A 1.390(14) .
C11A C16A 1.402(13) .
C12A C13A 1.369(15) .
C12A C10' 1.48(3) .
C12A C10A 1.56(3) .
C13A C14A 1.389(14) .
C13A H13A 0.9500 .
C14A C15A 1.377(14) .
C14A S1A 1.757(11) .
C15A C16A 1.397(14) .
C15A H15A 0.9500 .
C16A C50A 1.46(4) .
C16A C50' 1.57(4) .
S1A O13A 1.413(9) .
S1A O11A 1.423(9) .
S1A O12A 1.456(10) .
C10A C26A 1.56(3) .
C10A H10C 0.9900 .
C10A H10D 0.9900 .
O20A C21A 1.326(10) .
C21A C22A 1.372(9) .
C21A C26A 1.372(9) .
C22A C23A 1.372(9) .
C22A C20A 1.42(3) .
C23A C24A 1.372(9) .
C23A H23A 0.9500 .
C24A C25A 1.372(9) .
C24A S2A 1.761(9) .
C25A C26A 1.372(9) .
C25A H25A 0.9500 .
S2A O23A 1.447(6) .
S2A O22A 1.447(6) .
S2A O21A 1.448(6) .
C20A C36A 1.56(3) .
C20A H20C 0.9900 .
C20A H20D 0.9900 .
O30A C31A 1.330(10) .
C31A C32A 1.388(7) .
C31A C36A 1.388(7) .
C32A C33A 1.388(7) .
C32A C30A 1.52(2) .
C33A C34A 1.388(7) .
C33A H33A 0.9500 .
C34A C35A 1.388(7) .
C34A S3A 1.749(8) .
C35A C36A 1.388(7) .
C35A H35A 0.9500 .
S3A O32A 1.388(14) .
S3A O33A 1.396(14) .
S3A O31A 1.402(14) .
C30A C46A 1.57(2) .
C30A H30C 0.9900 .
C30A H30D 0.9900 .
O40A C41A 1.333(10) .
C41A C42A 1.376(7) .
C41A C46A 1.376(7) .
C42A C43A 1.376(7) .
C42A C40A 1.54(2) .
C43A C44A 1.376(7) .
C43A H43A 0.9500 .
C44A C45A 1.376(7) .
C44A S4A 1.748(8) .
C45A C46A 1.376(7) .
C45A H45A 0.9500 .
S4A O42A 1.434(9) .
S4A O41A 1.447(9) .
S4A O43A 1.450(9) .
C40A C56A 1.52(2) .
C40A H40A 0.9900 .
C40A H40B 0.9900 .
O50A C51A 1.328(10) .
C51A C52A 1.381(6) .
C51A C56A 1.381(6) .
C52A C53A 1.381(6) .
C52A C50A 1.53(4) .
C53A C54A 1.381(6) .
C53A H53A 0.9500 .
C54A C55A 1.381(6) .
C54A S5A 1.762(7) .
C55A C56A 1.381(6) .
C55A H55A 0.9500 .
S5A O53A 1.431(9) .
S5A O51A 1.436(9) .
S5A O52A 1.448(9) .
C50A H50A 0.9900 .
C50A H50B 0.9900 .
C10' C26' 1.54(3) .
C10' H10G 0.9900 .
C10' H10K 0.9900 .
O20' C21' 1.329(10) .
C21' C22' 1.363(8) .
C21' C26' 1.363(8) .
C22' C23' 1.363(8) .
C22' C20' 1.46(4) .
C23' C24' 1.363(8) .
C23' H23' 0.9500 .
C24' C25' 1.363(8) .
C24' S2' 1.760(8) .
C25' C26' 1.363(8) .
C25' H25' 0.9500 .
S2' O21' 1.438(6) .
S2' O23' 1.438(6) .
S2' O22' 1.438(6) .
C20' C36' 1.52(4) .
C20' H20G 0.9900 .
C20' H20K 0.9900 .
O30' C31' 1.328(11) .
C31' C32' 1.349(9) .
C31' C36' 1.349(9) .
C32' C33' 1.349(9) .
C32' C30' 1.56(3) .
C33' C34' 1.349(9) .
C33' H33' 0.9500 .
C34' C35' 1.349(9) .
C34' S3' 1.780(9) .
C35' C36' 1.349(9) .
C35' H35' 0.9500 .
S3' O33' 1.372(13) .
S3' O31' 1.398(14) .
S3' O32' 1.400(13) .
C30' C46' 1.55(4) .
C30' H30G 0.9900 .
C30' H30H 0.9900 .
O40' C41' 1.331(10) .
C41' C46' 1.40(3) .
C41' C42' 1.404(19) .
C42' C43' 1.404(19) .
C42' C40' 1.56(3) .
C43' C44' 1.47(2) .
C43' H43' 0.9500 .
C44' C45' 1.33(3) .
C44' S4' 1.764(9) .
C45' C46' 1.38(3) .
C45' H45' 0.9500 .
S4' O43' 1.438(9) .
S4' O41' 1.440(9) .
S4' O42' 1.445(9) .
C40' C56' 1.53(3) .
C40' H40E 0.9900 .
C40' H40F 0.9900 .
O50' C51' 1.325(10) .
C51' C52' 1.386(7) .
C51' C56' 1.386(7) .
C52' C53' 1.386(7) .
C52' C50' 1.52(4) .
C53' C54' 1.386(7) .
C53' H53' 0.9500 .
C54' C55' 1.386(7) .
C54' S5' 1.764(8) .
C55' C56' 1.386(7) .
C55' H55' 0.9500 .
S5' O51' 1.435(10) .
S5' O52' 1.435(10) .
S5' O53' 1.443(9) .
C50' H50E 0.9900 .
C50' H50F 0.9900 .
O10B C11B 1.378(11) .
C11B C12B 1.396(14) .
C11B C16B 1.420(14) .
C12B C13B 1.377(14) .
C12B C10B 1.522(14) .
C13B C14B 1.371(15) .
C13B H13B 0.9500 .
C14B C15B 1.399(16) .
C14B S1B 1.785(11) .
C15B C16B 1.370(14) .
C15B H15B 0.9500 .
C16B C50B 1.514(14) .
S1B O11B 1.374(12) .
S1B O13B 1.412(12) .
S1B O12B 1.464(18) .
C10B C26B 1.510(14) .
C10B H10E 0.9900 .
C10B H10F 0.9900 .
O20B C21B 1.389(11) .
C21B C26B 1.397(14) .
C21B C22B 1.397(13) .
C22B C23B 1.386(14) .
C22B C20B 1.515(14) .
C23B C24B 1.352(14) .
C23B H23B 0.9500 .
C24B C25B 1.384(15) .
C24B S2B 1.774(10) .
C25B C26B 1.397(14) .
C25B H25B 0.9500 .
S2B O22B 1.399(10) .
S2B O23B 1.399(10) .
S2B O26B 1.401(9) .
S2B O24B 1.404(9) .
S2B O25B 1.409(9) .
S2B O21B 1.415(10) .
C20B C36B 1.521(13) .
C20B H20E 0.9900 .
C20B H20F 0.9900 .
O30B C31B 1.352(12) .
C31B C36B 1.404(14) .
C31B C32B 1.407(14) .
C32B C33B 1.382(14) .
C32B C30B 1.511(14) .
C33B C34B 1.399(13) .
C33B H33B 0.9500 .
C34B C35B 1.375(13) .
C34B S3B 1.758(10) .
C35B C36B 1.393(14) .
C35B H35B 0.9500 .
S3B O33B 1.387(8) .
S3B O36B 1.401(9) .
S3B O31B 1.424(8) .
S3B O34B 1.431(9) .
S3B O35B 1.475(9) .
S3B O32B 1.494(8) .
C30B C46B 1.500(14) .
C30B H30E 0.9900 .
C30B H30F 0.9900 .
O40B C41B 1.365(11) .
C42B C43B 1.399(13) .
C42B C41B 1.409(14) .
C42B C40B 1.504(13) .
C41B C46B 1.415(13) .
C43B C44B 1.368(13) .
C43B H43B 0.9500 .
C44B C45B 1.381(13) .
C44B S4B 1.790(10) .
C45B C46B 1.385(14) .
C45B H45B 0.9500 .
S4B O45B 1.427(8) .
S4B O41B 1.429(8) .
S4B O43B 1.453(8) .
S4B O46B 1.455(8) .
S4B O42B 1.460(8) .
S4B O44B 1.461(8) .
C40B C56B 1.509(13) .
C40B H40C 0.9900 .
C40B H40D 0.9900 .
O50B C51B 1.369(11) .
C51B C56B 1.403(13) .
C51B C52B 1.404(13) .
C52B C53B 1.388(14) .
C52B C50B 1.511(14) .
C53B C54B 1.372(14) .
C53B H53B 0.9500 .
C54B C55B 1.386(13) .
C54B S5B 1.776(10) .
C55B C56B 1.400(13) .
C55B H55B 0.9500 .
S5B O51B 1.438(9) .
S5B O52B 1.443(8) .
S5B O53B 1.454(8) .
C50B H50C 0.9900 .
C50B H50D 0.9900 .
N101 C102 1.311(13) .
N101 C103 1.362(13) .
N101 C101 1.466(13) .
C101 H10H 0.9800 .
C101 H10I 0.9800 .
C101 H10J 0.9800 .
N102 C102 1.318(12) .
N102 C104 1.352(13) .
N102 C105 1.481(13) .
C102 H102 0.9500 .
N103 C113 1.302(14) .
N103 C114 1.371(13) .
N103 C112 1.485(16) .
C103 C104 1.360(15) .
C103 H103 0.9500 .
N104 C113 1.319(14) .
N104 C115 1.360(14) .
N104 C116 1.458(14) .
C104 H104 0.9500 .
C105 C106 1.524(14) .
C105 H10A 0.9900 .
C105 H10B 0.9900 .
C106 C111 1.355(16) .
C106 C107 1.396(15) .
C107 C108 1.366(15) .
C107 H107 0.9500 .
C108 C109 1.389(17) .
C108 H108 0.9500 .
C109 C110 1.353(17) .
C109 C112 1.514(15) .
C110 C111 1.390(16) .
C110 H110 0.9500 .
C111 H111 0.9500 .
C112 H11A 0.9900 .
C112 H11B 0.9900 .
C113 H113 0.9500 .
C114 C115 1.334(16) .
C114 H114 0.9500 .
C115 H115 0.9500 .
C116 H11H 0.9800 .
C116 H11I 0.9800 .
C116 H11J 0.9800 .
N201 C202 1.302(15) .
N201 C203 1.372(13) .
N201 C201 1.458(15) .
C201 H20H 0.9800 .
C201 H20I 0.9800 .
C201 H20J 0.9800 .
N202 C202 1.322(14) .
N202 C204 1.367(13) .
N202 C205 1.464(15) .
C202 H202 0.9500 .
C203 C204 1.343(14) .
C203 H203 0.9500 .
N203 C213 1.270(19) .
N203 C214 1.414(18) .
N203 C212 1.429(14) .
C204 H204 0.9500 .
N204 C213 1.32(2) .
N204 C215 1.37(2) .
N204 C216 1.48(3) .
C205 C206 1.519(16) .
C205 H20A 0.9900 .
C205 H20B 0.9900 .
C206 C207 1.395(15) .
C206 C211 1.396(15) .
C207 C208 1.371(15) .
C207 H207 0.9500 .
C208 C209 1.376(14) .
C208 H208 0.9500 .
C209 C210 1.398(15) .
C209 C212 1.513(15) .
C210 C211 1.365(16) .
C210 H210 0.9500 .
C211 H211 0.9500 .
C212 H21A 0.9900 .
C212 H21B 0.9900 .
C213 H213 0.9500 .
C214 C215 1.34(2) .
C214 H214 0.9500 .
C215 H215 0.9500 .
C216 H21H 0.9800 .
C216 H21I 0.9800 .
C216 H21J 0.9800 .
C301 N301 1.45(2) .
C301 H30I 0.9800 .
C301 H30J 0.9800 .
C301 H30K 0.9800 .
N301 C302 1.321(19) .
N301 C303 1.363(18) .
C302 N302 1.295(18) .
C302 H302 0.9500 .
N302 C304 1.398(15) .
N302 C305 1.439(18) .
C303 C304 1.33(2) .
C303 H303 0.9500 .
C304 H304 0.9500 .
C305 C306 1.527(16) .
C305 H30A 0.9900 .
C305 H30B 0.9900 .
C306 C307 1.359(19) .
C306 C308 1.370(19) 2_766
C307 C308 1.389(16) .
C307 H307 0.9500 .
C308 C306 1.370(19) 2_766
C308 H308 0.9500 .
O01W Gd1 2.383(17) 2_666
O03W Gd1 1.69(4) 2_666
O16W Gd1 1.84(3) 2_666

loop_
_geom_torsion_atom_site_label_1
_geom_torsion_atom_site_label_2
_geom_torsion_atom_site_label_3
_geom_torsion_atom_site_label_4
_geom_torsion
_geom_torsion_site_symmetry_1
_geom_torsion_site_symmetry_4
O10A C11A C12A C13A -178.1(8) . .
C16A C11A C12A C13A 2.9(14) . .
O10A C11A C12A C10' 10.9(19) . .
C16A C11A C12A C10' -168.2(16) . .
O10A C11A C12A C10A -0.7(15) . .
C16A C11A C12A C10A -179.8(12) . .
C11A C12A C13A C14A 0.4(14) . .
C10' C12A C13A C14A 172.4(15) . .
C10A C12A C13A C14A -176.8(13) . .
C12A C13A C14A C15A -3.3(15) . .
C12A C13A C14A S1A 174.7(8) . .
C13A C14A C15A C16A 3.0(14) . .
S1A C14A C15A C16A -174.9(7) . .
C14A C15A C16A C11A 0.2(13) . .
C14A C15A C16A C50A -176.1(18) . .
C14A C15A C16A C50' -178.9(18) . .
O10A C11A C16A C15A 177.9(8) . .
C12A C11A C16A C15A -3.1(13) . .
O10A C11A C16A C50A -6(2) . .
C12A C11A C16A C50A 173(2) . .
O10A C11A C16A C50' -3(2) . .
C12A C11A C16A C50' 176.0(17) . .
C15A C14A S1A O13A -110.5(9) . .
C13A C14A S1A O13A 71.5(10) . .
C15A C14A S1A O11A 13.0(10) . .
C13A C14A S1A O11A -165.0(8) . .
C15A C14A S1A O12A 129.5(9) . .
C13A C14A S1A O12A -48.5(10) . .
O11A S1A O13A Gd1 -12.5(10) . .
O12A S1A O13A Gd1 -136.9(8) . .
C14A S1A O13A Gd1 107.2(8) . .
O03W Gd1 O13A S1A -116(2) 2_666 .
O16W Gd1 O13A S1A 63.3(14) 2_666 .
Gd1 Gd1 O13A S1A 10.5(10) 2_666 .
O01W Gd1 O13A S1A 130.6(10) 2_666 .
O15W Gd1 O13A S1A -103.2(9) . .
O04W Gd1 O13A S1A 99.3(9) . .
O03W Gd1 O13A S1A 32.2(14) . .
O01W Gd1 O13A S1A -16.1(9) . .
O02W Gd1 O13A S1A -178.8(9) . .
O16W Gd1 O13A S1A -63.2(16) . .
C13A C12A C10A C26A 56(2) . .
C11A C12A C10A C26A -121.4(17) . .
C10' C12A C10A C26A 101(8) . .
O20A C21A C22A C23A -179.89(10) . .
C26A C21A C22A C23A 0.0 . .
O20A C21A C22A C20A -5.4(19) . .
C26A C21A C22A C20A 174.5(19) . .
C21A C22A C23A C24A 0.0 . .
C20A C22A C23A C24A -174.9(18) . .
C22A C23A C24A C25A 0.0 . .
C22A C23A C24A S2A -179.3(4) . .
C23A C24A C25A C26A 0.0 . .
S2A C24A C25A C26A 179.3(4) . .
O20A C21A C26A C25A 179.89(10) . .
C22A C21A C26A C25A 0.0 . .
O20A C21A C26A C10A -3.6(17) . .
C22A C21A C26A C10A 176.5(17) . .
C24A C25A C26A C21A 0.0 . .
C24A C25A C26A C10A -176.1(19) . .
C12A C10A C26A C21A 67(2) . .
C12A C10A C26A C25A -117.0(16) . .
C23A C24A S2A O23A 58.8(7) . .
C25A C24A S2A O23A -120.5(7) . .
C23A C24A S2A O22A -64.1(7) . .
C25A C24A S2A O22A 116.5(7) . .
C23A C24A S2A O21A 179.9(7) . .
C25A C24A S2A O21A 0.6(7) . .
C21A C22A C20A C36A -76(3) . .
C23A C22A C20A C36A 99.1(19) . .
O30A C31A C32A C33A -179.88(10) . .
C36A C31A C32A C33A 0.0 . .
O30A C31A C32A C30A -4.4(14) . .
C36A C31A C32A C30A 175.5(14) . .
C31A C32A C33A C34A 0.0 . .
C30A C32A C33A C34A -175.7(13) . .
C32A C33A C34A C35A 0.0 . .
C32A C33A C34A S3A -179.3(3) . .
C33A C34A C35A C36A 0.0 . .
S3A C34A C35A C36A 179.3(3) . .
C34A C35A C36A C31A 0.0 . .
C34A C35A C36A C20A 180.0(14) . .
O30A C31A C36A C35A 179.89(9) . .
C32A C31A C36A C35A 0.0 . .
O30A C31A C36A C20A -0.1(15) . .
C32A C31A C36A C20A 180.0(15) . .
C22A C20A C36A C35A -46(2) . .
C22A C20A C36A C31A 133.6(18) . .
C35A C34A S3A O32A 41.6(15) . .
C33A C34A S3A O32A -139.1(15) . .
C35A C34A S3A O33A 162.6(14) . .
C33A C34A S3A O33A -18.2(14) . .
C35A C34A S3A O31A -78.6(14) . .
C33A C34A S3A O31A 100.7(14) . .
C31A C32A C30A C46A -98.8(15) . .
C33A C32A C30A C46A 76.8(15) . .
O40A C41A C42A C43A -179.81(10) . .
C46A C41A C42A C43A 0.0 . .
O40A C41A C42A C40A 4.8(15) . .
C46A C41A C42A C40A -175.4(15) . .
C41A C42A C43A C44A 0.0 . .
C40A C42A C43A C44A 175.8(14) . .
C42A C43A C44A C45A 0.0 . .
C42A C43A C44A S4A -179.0(3) . .
C43A C44A C45A C46A 0.0 . .
S4A C44A C45A C46A 178.9(3) . .
C44A C45A C46A C41A 0.0 . .
C44A C45A C46A C30A -177.4(14) . .
O40A C41A C46A C45A 179.81(10) . .
C42A C41A C46A C45A 0.0 . .
O40A C41A C46A C30A -2.8(15) . .
C42A C41A C46A C30A 177.4(15) . .
C32A C30A C46A C45A -97.1(14) . .
C32A C30A C46A C41A 85.6(17) . .
C45A C44A S4A O42A 61.0(9) . .
C43A C44A S4A O42A -120.0(9) . .
C45A C44A S4A O41A -60.2(9) . .
C43A C44A S4A O41A 118.7(9) . .
C45A C44A S4A O43A -178.7(9) . .
C43A C44A S4A O43A 0.3(9) . .
C43A C42A C40A C56A 70.7(17) . .
C41A C42A C40A C56A -113.7(15) . .
O50A C51A C52A C53A -179.77(9) . .
C56A C51A C52A C53A 0.0 . .
O50A C51A C52A C50A 7.4(19) . .
C56A C51A C52A C50A -172.8(19) . .
C51A C52A C53A C54A 0.0 . .
C50A C52A C53A C54A 173.3(17) . .
C52A C53A C54A C55A 0.0 . .
C52A C53A C54A S5A -178.8(3) . .
C53A C54A C55A C56A 0.0 . .
S5A C54A C55A C56A 178.8(3) . .
O50A C51A C56A C55A 179.76(10) . .
C52A C51A C56A C55A 0.0 . .
O50A C51A C56A C40A -1.6(13) . .
C52A C51A C56A C40A 178.6(13) . .
C54A C55A C56A C51A 0.0 . .
C54A C55A C56A C40A -178.7(13) . .
C42A C40A C56A C51A 85.3(17) . .
C42A C40A C56A C55A -96.1(15) . .
C55A C54A S5A O53A 12.5(7) . .
C53A C54A S5A O53A -168.7(7) . .
C55A C54A S5A O51A 133.8(7) . .
C53A C54A S5A O51A -47.4(7) . .
C55A C54A S5A O52A -107.7(7) . .
C53A C54A S5A O52A 71.1(7) . .
C15A C16A C50A C52A -59(3) . .
C11A C16A C50A C52A 125(2) . .
C50' C16A C50A C52A 103(21) . .
C53A C52A C50A C16A 117(2) . .
C51A C52A C50A C16A -70(3) . .
C13A C12A C10' C26' 69(2) . .
C11A C12A C10' C26' -119.9(17) . .
C10A C12A C10' C26' -71(7) . .
O20' C21' C22' C23' -179.98(10) . .
C26' C21' C22' C23' 0.0 . .
O20' C21' C22' C20' -3(3) . .
C26' C21' C22' C20' 177(3) . .
C21' C22' C23' C24' 0.0 . .
C20' C22' C23' C24' -178.0(19) . .
C22' C23' C24' C25' 0.0 . .
C22' C23' C24' S2' -179.9(3) . .
C23' C24' C25' C26' 0.0 . .
S2' C24' C25' C26' 179.9(3) . .
C24' C25' C26' C21' 0.0 . .
C24' C25' C26' C10' 175.7(16) . .
O20' C21' C26' C25' 179.98(11) . .
C22' C21' C26' C25' 0.0 . .
O20' C21' C26' C10' 4.9(18) . .
C22' C21' C26' C10' -175.1(18) . .
C12A C10' C26' C25' -121.7(17) . .
C12A C10' C26' C21' 54(3) . .
C25' C24' S2' O21' -60.8(6) . .
C23' C24' S2' O21' 119.0(6) . .
C25' C24' S2' O23' 58.8(6) . .
C23' C24' S2' O23' -121.3(6) . .
C25' C24' S2' O22' 179.5(6) . .
C23' C24' S2' O22' -0.6(6) . .
C21' C22' C20' C36' -71(3) . .
C23' C22' C20' C36' 107(2) . .
O30' C31' C32' C33' 179.88(11) . .
C36' C31' C32' C33' 0.0 . .
O30' C31' C32' C30' 8.7(18) . .
C36' C31' C32' C30' -171.2(18) . .
C31' C32' C33' C34' 0.0 . .
C30' C32' C33' C34' 171.0(18) . .
C32' C33' C34' C35' 0.0 . .
C32' C33' C34' S3' 179.3(4) . .
C33' C34' C35' C36' 0.0 . .
S3' C34' C35' C36' -179.3(4) . .
C34' C35' C36' C31' 0.0 . .
C34' C35' C36' C20' -172(2) . .
O30' C31' C36' C35' -179.89(10) . .
C32' C31' C36' C35' 0.0 . .
O30' C31' C36' C20' -8(2) . .
C32' C31' C36' C20' 172(2) . .
C22' C20' C36' C35' -79(3) . .
C22' C20' C36' C31' 109(3) . .
C35' C34' S3' O33' -130.0(10) . .
C33' C34' S3' O33' 50.6(10) . .
C35' C34' S3' O31' -9.2(11) . .
C33' C34' S3' O31' 171.4(11) . .
C35' C34' S3' O32' 108.6(10) . .
C33' C34' S3' O32' -70.7(10) . .
C33' C32' C30' C46' 85(2) . .
C31' C32' C30' C46' -104(2) . .
O40' C41' C42' C43' 180.0(3) . .
C46' C41' C42' C43' 0.1(4) . .
O40' C41' C42' C40' 5.3(16) . .
C46' C41' C42' C40' -174.5(16) . .
C41' C42' C43' C44' 0.4(6) . .
C40' C42' C43' C44' 175.1(16) . .
C42' C43' C44' C45' -0.7(8) . .
C42' C43' C44' S4' -179.5(4) . .
C43' C44' C45' C46' 0.5(10) . .
S4' C44' C45' C46' 179.4(6) . .
C44' C45' C46' C41' 0.0(10) . .
C44' C45' C46' C30' 179.3(19) . .
O40' C41' C46' C45' 179.8(4) . .
C42' C41' C46' C45' -0.3(7) . .
O40' C41' C46' C30' 0.4(18) . .
C42' C41' C46' C30' -179.7(18) . .
C32' C30' C46' C45' -88(2) . .
C32' C30' C46' C41' 91(2) . .
C45' C44' S4' O43' 50.8(10) . .
C43' C44' S4' O43' -130.4(10) . .
C45' C44' S4' O41' 171.5(10) . .
C43' C44' S4' O41' -9.7(10) . .
C45' C44' S4' O42' -68.8(10) . .
C43' C44' S4' O42' 109.9(10) . .
C41' C42' C40' C56' -120.4(17) . .
C43' C42' C40' C56' 64.9(19) . .
O50' C51' C52' C53' -179.87(10) . .
C56' C51' C52' C53' 0.0 . .
O50' C51' C52' C50' 2.8(19) . .
C56' C51' C52' C50' -177.4(19) . .
C51' C52' C53' C54' 0.0 . .
C50' C52' C53' C54' 177(2) . .
C52' C53' C54' C55' 0.0 . .
C52' C53' C54' S5' -179.3(3) . .
C53' C54' C55' C56' 0.0 . .
S5' C54' C55' C56' 179.3(3) . .
O50' C51' C56' C55' 179.87(10) . .
C52' C51' C56' C55' 0.0 . .
O50' C51' C56' C40' 3.4(16) . .
C52' C51' C56' C40' -176.5(16) . .
C54' C55' C56' C51' 0.0 . .
C54' C55' C56' C40' 176.7(15) . .
C42' C40' C56' C51' 90(2) . .
C42' C40' C56' C55' -86.9(18) . .
C55' C54' S5' O51' -8.0(11) . .
C53' C54' S5' O51' 171.3(11) . .
C55' C54' S5' O52' 112.5(11) . .
C53' C54' S5' O52' -68.2(11) . .
C55' C54' S5' O53' -127.9(10) . .
C53' C54' S5' O53' 51.4(10) . .
C51' C52' C50' C16A -73(3) . .
C53' C52' C50' C16A 109(2) . .
C15A C16A C50' C52' -55(3) . .
C11A C16A C50' C52' 126(2) . .
C50A C16A C50' C52' -74(20) . .
O10B C11B C12B C13B -175.2(8) . .
C16B C11B C12B C13B 9.6(14) . .
O10B C11B C12B C10B 8.2(13) . .
C16B C11B C12B C10B -167.0(9) . .
C11B C12B C13B C14B -2.8(14) . .
C10B C12B C13B C14B 173.8(9) . .
C12B C13B C14B C15B -3.8(15) . .
C12B C13B C14B S1B 176.2(8) . .
C13B C14B C15B C16B 3.9(15) . .
S1B C14B C15B C16B -176.0(8) . .
C14B C15B C16B C11B 2.5(14) . .
C14B C15B C16B C50B -170.4(9) . .
O10B C11B C16B C15B 175.2(8) . .
C12B C11B C16B C15B -9.4(14) . .
O10B C11B C16B C50B -11.7(12) . .
C12B C11B C16B C50B 163.7(9) . .
C13B C14B S1B O11B 167.3(9) . .
C15B C14B S1B O11B -12.8(11) . .
C13B C14B S1B O13B 43.0(10) . .
C15B C14B S1B O13B -137.0(9) . .
C13B C14B S1B O12B -69.9(12) . .
C15B C14B S1B O12B 110.0(11) . .
C13B C12B C10B C26B 79.3(12) . .
C11B C12B C10B C26B -104.2(11) . .
O20B C21B C22B C23B -177.6(9) . .
C26B C21B C22B C23B 1.3(14) . .
O20B C21B C22B C20B -0.1(14) . .
C26B C21B C22B C20B 178.9(9) . .
C21B C22B C23B C24B 1.1(15) . .
C20B C22B C23B C24B -176.4(9) . .
C22B C23B C24B C25B -2.1(15) . .
C22B C23B C24B S2B 178.7(8) . .
C23B C24B C25B C26B 0.6(14) . .
S2B C24B C25B C26B 179.8(7) . .
O20B C21B C26B C25B 176.3(8) . .
C22B C21B C26B C25B -2.7(14) . .
O20B C21B C26B C10B -3.7(13) . .
C22B C21B C26B C10B 177.4(9) . .
C24B C25B C26B C21B 1.7(14) . .
C24B C25B C26B C10B -178.3(9) . .
C12B C10B C26B C21B 79.3(12) . .
C12B C10B C26B C25B -100.7(11) . .
C23B C24B S2B O22B 118.4(11) . .
C25B C24B S2B O22B -60.8(11) . .
C23B C24B S2B O23B -119.9(11) . .
C25B C24B S2B O23B 60.9(11) . .
C23B C24B S2B O26B 60.2(9) . .
C25B C24B S2B O26B -119.0(9) . .
C23B C24B S2B O24B -179.2(9) . .
C25B C24B S2B O24B 1.6(10) . .
C23B C24B S2B O25B -59.6(9) . .
C25B C24B S2B O25B 121.2(9) . .
C23B C24B S2B O21B -0.9(12) . .
C25B C24B S2B O21B 179.9(12) . .
C23B C22B C20B C36B 85.6(11) . .
C21B C22B C20B C36B -91.9(11) . .
O30B C31B C32B C33B -176.7(8) . .
C36B C31B C32B C33B 1.8(13) . .
O30B C31B C32B C30B 1.8(13) . .
C36B C31B C32B C30B -179.7(8) . .
C31B C32B C33B C34B -0.8(13) . .
C30B C32B C33B C34B -179.3(8) . .
C32B C33B C34B C35B 0.1(13) . .
C32B C33B C34B S3B 177.1(7) . .
C33B C34B C35B C36B -0.3(13) . .
S3B C34B C35B C36B -177.4(7) . .
C34B C35B C36B C31B 1.3(13) . .
C34B C35B C36B C20B 178.8(8) . .
O30B C31B C36B C35B 176.4(8) . .
C32B C31B C36B C35B -2.0(13) . .
O30B C31B C36B C20B -1.1(13) . .
C32B C31B C36B C20B -179.5(8) . .
C22B C20B C36B C35B -41.2(11) . .
C22B C20B C36B C31B 136.3(9) . .
C35B C34B S3B O33B -136.4(8) . .
C33B C34B S3B O33B 46.5(8) . .
C35B C34B S3B O36B 44.7(10) . .
C33B C34B S3B O36B -132.3(10) . .
C35B C34B S3B O31B -7.0(9) . .
C33B C34B S3B O31B 176.0(7) . .
C35B C34B S3B O34B 170.7(10) . .
C33B C34B S3B O34B -6.4(10) . .
C35B C34B S3B O35B -74.3(10) . .
C33B C34B S3B O35B 108.7(10) . .
C35B C34B S3B O32B 106.0(8) . .
C33B C34B S3B O32B -71.0(8) . .
C33B C32B C30B C46B 77.6(11) . .
C31B C32B C30B C46B -100.9(10) . .
C43B C42B C41B O40B -179.3(8) . .
C40B C42B C41B O40B -1.6(12) . .
C43B C42B C41B C46B 2.0(13) . .
C40B C42B C41B C46B 179.8(8) . .
C41B C42B C43B C44B -1.5(13) . .
C40B C42B C43B C44B -179.3(8) . .
C42B C43B C44B C45B -0.1(13) . .
C42B C43B C44B S4B 178.5(7) . .
C43B C44B C45B C46B 1.2(14) . .
S4B C44B C45B C46B -177.3(7) . .
C44B C45B C46B C41B -0.7(13) . .
C44B C45B C46B C30B -179.9(9) . .
O40B C41B C46B C45B -179.6(8) . .
C42B C41B C46B C45B -1.0(13) . .
O40B C41B C46B C30B -0.4(13) . .
C42B C41B C46B C30B 178.2(8) . .
C32B C30B C46B C45B -93.0(11) . .
C32B C30B C46B C41B 87.8(11) . .
C43B C44B S4B O45B 125.4(9) . .
C45B C44B S4B O45B -56.0(10) . .
C43B C44B S4B O41B -22.6(10) . .
C45B C44B S4B O41B 156.0(9) . .
C43B C44B S4B O43B -144.8(9) . .
C45B C44B S4B O43B 33.8(10) . .
C43B C44B S4B O46B -112.3(9) . .
C45B C44B S4B O46B 66.3(9) . .
C43B C44B S4B O42B 98.3(9) . .
C45B C44B S4B O42B -83.1(9) . .
C43B C44B S4B O44B 4.9(10) . .
C45B C44B S4B O44B -176.5(9) . .
C43B C42B C40B C56B 56.1(11) . .
C41B C42B C40B C56B -121.6(9) . .
O50B C51B C52B C53B -178.9(8) . .
C56B C51B C52B C53B 2.7(14) . .
O50B C51B C52B C50B 6.5(14) . .
C56B C51B C52B C50B -171.8(9) . .
C51B C52B C53B C54B -2.6(14) . .
C50B C52B C53B C54B 172.1(9) . .
C52B C53B C54B C55B 0.3(14) . .
C52B C53B C54B S5B -175.3(7) . .
C53B C54B C55B C56B 2.0(14) . .
S5B C54B C55B C56B 177.6(7) . .
C54B C55B C56B C51B -1.8(13) . .
C54B C55B C56B C40B 180.0(8) . .
O50B C51B C56B C55B -179.0(8) . .
C52B C51B C56B C55B -0.6(13) . .
O50B C51B C56B C40B -0.8(12) . .
C52B C51B C56B C40B 177.7(8) . .
C42B C40B C56B C55B -89.9(10) . .
C42B C40B C56B C51B 91.9(10) . .
C53B C54B S5B O51B -142.8(8) . .
C55B C54B S5B O51B 41.6(9) . .
C53B C54B S5B O52B -21.4(9) . .
C55B C54B S5B O52B 163.0(8) . .
C53B C54B S5B O53B 97.0(8) . .
C55B C54B S5B O53B -78.7(8) . .
C53B C52B C50B C16B 107.9(11) . .
C51B C52B C50B C16B -77.6(12) . .
C15B C16B C50B C52B -81.4(12) . .
C11B C16B C50B C52B 105.9(11) . .
C103 N101 C102 N102 -1.4(11) . .
C101 N101 C102 N102 -179.2(9) . .
C104 N102 C102 N101 0.4(11) . .
C105 N102 C102 N101 -176.1(9) . .
C102 N101 C103 C104 1.9(11) . .
C101 N101 C103 C104 179.7(9) . .
C102 N102 C104 C103 0.8(12) . .
C105 N102 C104 C103 177.2(9) . .
N101 C103 C104 N102 -1.6(12) . .
C102 N102 C105 C106 -141.4(10) . .
C104 N102 C105 C106 42.7(14) . .
N102 C105 C106 C111 -90.2(13) . .
N102 C105 C106 C107 88.2(12) . .
C111 C106 C107 C108 -0.8(16) . .
C105 C106 C107 C108 -179.3(10) . .
C106 C107 C108 C109 -0.1(16) . .
C107 C108 C109 C110 0.4(17) . .
C107 C108 C109 C112 179.7(11) . .
C108 C109 C110 C111 0.3(18) . .
C112 C109 C110 C111 -179.0(11) . .
C107 C106 C111 C110 1.5(17) . .
C105 C106 C111 C110 -180.0(11) . .
C109 C110 C111 C106 -1.3(19) . .
C113 N103 C112 C109 10(2) . .
C114 N103 C112 C109 -171.3(11) . .
C110 C109 C112 N103 88.8(16) . .
C108 C109 C112 N103 -90.5(14) . .
C114 N103 C113 N104 -0.2(13) . .
C112 N103 C113 N104 179.0(12) . .
C115 N104 C113 N103 0.5(13) . .
C116 N104 C113 N103 -178.2(10) . .
C113 N103 C114 C115 -0.1(13) . .
C112 N103 C114 C115 -179.4(12) . .
N103 C114 C115 N104 0.4(12) . .
C113 N104 C115 C114 -0.6(12) . .
C116 N104 C115 C114 178.1(9) . .
C203 N201 C202 N202 -0.8(12) . .
C201 N201 C202 N202 -179.0(11) . .
C204 N202 C202 N201 0.6(12) . .
C205 N202 C202 N201 175.2(10) . .
C202 N201 C203 C204 0.7(12) . .
C201 N201 C203 C204 178.9(10) . .
N201 C203 C204 N202 -0.3(11) . .
C202 N202 C204 C203 -0.1(12) . .
C205 N202 C204 C203 -174.8(10) . .
C202 N202 C205 C206 123.8(12) . .
C204 N202 C205 C206 -62.5(15) . .
N202 C205 C206 C207 -6.4(17) . .
N202 C205 C206 C211 170.8(10) . .
C211 C206 C207 C208 0.7(15) . .
C205 C206 C207 C208 177.9(10) . .
C206 C207 C208 C209 -0.6(15) . .
C207 C208 C209 C210 0.5(15) . .
C207 C208 C209 C212 -178.9(9) . .
C208 C209 C210 C211 -0.6(15) . .
C212 C209 C210 C211 178.8(10) . .
C209 C210 C211 C206 0.7(17) . .
C207 C206 C211 C210 -0.8(16) . .
C205 C206 C211 C210 -178.1(10) . .
C213 N203 C212 C209 -110(2) . .
C214 N203 C212 C209 71.2(15) . .
C208 C209 C212 N203 -167.8(9) . .
C210 C209 C212 N203 12.8(15) . .
C214 N203 C213 N204 6(3) . .
C212 N203 C213 N204 -172.8(15) . .
C215 N204 C213 N203 -8(3) . .
C216 N204 C213 N203 179(3) . .
C213 N203 C214 C215 -2(2) . .
C212 N203 C214 C215 177.2(12) . .
N203 C214 C215 N204 -3.1(19) . .
C213 N204 C215 C214 7(2) . .
C216 N204 C215 C214 180(3) . .
C303 N301 C302 N302 -1.0(16) . .
C301 N301 C302 N302 176.7(15) . .
N301 C302 N302 C304 0.1(15) . .
N301 C302 N302 C305 177.4(12) . .
C302 N301 C303 C304 1.5(16) . .
C301 N301 C303 C304 -176.2(16) . .
N301 C303 C304 N302 -1.4(15) . .
C302 N302 C304 C303 0.8(15) . .
C305 N302 C304 C303 -176.6(12) . .
C302 N302 C305 C306 -104.1(15) . .
C304 N302 C305 C306 72.7(17) . .
N302 C305 C306 C307 -136.6(13) . .
N302 C305 C306 C308 40.5(17) . 2_766
C308 C306 C307 C308 3(2) 2_766 .
C305 C306 C307 C308 179.8(11) . .
C306 C307 C308 C306 -3(2) . 2_766
O03W Gd1 O01W Gd1 -60.0(15) 2_666 2_666
O16W Gd1 O01W Gd1 75.7(11) 2_666 2_666
O01W Gd1 O01W Gd1 0.0 2_666 2_666
O15W Gd1 O01W Gd1 -118.1(5) . 2_666
O04W Gd1 O01W Gd1 93.1(6) . 2_666
O03W Gd1 O01W Gd1 50.2(13) . 2_666
O13A Gd1 O01W Gd1 160.2(4) . 2_666
O02W Gd1 O01W Gd1 -154.5(12) . 2_666
O16W Gd1 O01W Gd1 -47.9(8) . 2_666
O03W Gd1 O03W Gd1 0.001(2) 2_666 2_666
O16W Gd1 O03W Gd1 140(3) 2_666 2_666
O01W Gd1 O03W Gd1 52.8(12) 2_666 2_666
O15W Gd1 O03W Gd1 -69.0(19) . 2_666
O04W Gd1 O03W Gd1 135.4(15) . 2_666
O13A Gd1 O03W Gd1 -158.7(10) . 2_666
O01W Gd1 O03W Gd1 -86.0(15) . 2_666
O02W Gd1 O03W Gd1 114.0(19) . 2_666
O16W Gd1 O03W Gd1 -16.1(13) . 2_666
O03W Gd1 O16W Gd1 -136(3) 2_666 2_666
O16W Gd1 O16W Gd1 -0.003(2) 2_666 2_666
O01W Gd1 O16W Gd1 -71.1(9) 2_666 2_666
O15W Gd1 O16W Gd1 159.3(12) . 2_666
O04W Gd1 O16W Gd1 -34.7(19) . 2_666
O03W Gd1 O16W Gd1 15.3(13) . 2_666
O13A Gd1 O16W Gd1 116.6(10) . 2_666
O01W Gd1 O16W Gd1 66.1(9) . 2_666
O02W Gd1 O16W Gd1 -139.6(7) . 2_666
